data_7705179
loop_
_publ_author_name
'Li, Yinghua'
'Fan, Weibin'
'Zhang, Zilong'
'Xie, Xingkun'
'Xiang, Shiqun'
'Huang, Deguang'

_publ_section_title
;
 Copper(II)-hydroxide facilitated C-C bond formation: the carboxamido
 pyridine system <i>versus</i> the methylimino pyridine system.
;
_journal_issue 35
_journal_name_full 'Dalton transactions (Cambridge, England : 2003)'
_journal_page_first 12189
_journal_page_last 12196
_journal_paper_doi 10.1039/d0dt02288h
_journal_volume 49
_journal_year 2020
_chemical_formula_moiety 'C56 H64 Cu3 N12 O4, CF3SO3, C2H3N'
_chemical_formula_sum 'C59 H67 Cu3 F3 N13 O7 S'
_chemical_formula_weight 1349.93
_space_group_crystal_system triclinic
_space_group_IT_number 2
_space_group_name_Hall '-P 1'
_space_group_name_H-M_alt 'P -1'
_atom_sites_solution_hydrogens geom
_audit_creation_method SHELXL-2018/3
_audit_update_record
;
2020-07-20 deposited with the CCDC.	2020-08-17 downloaded from the CCDC.
;
_cell_angle_alpha 94.181(2)
_cell_angle_beta 91.182(2)
_cell_angle_gamma 106.030(2)
_cell_formula_units_Z 4
_cell_length_a 14.2445(4)
_cell_length_b 19.3006(5)
_cell_length_c 23.1317(6)
_cell_measurement_reflns_used 18439
_cell_measurement_temperature 100(2)
_cell_measurement_theta_max 76.2410
_cell_measurement_theta_min 3.4320
_cell_volume 6090.5(3)
_computing_cell_refinement 'CrysAlisPro, Agilent Technologies'
_computing_data_collection 'CrysAlisPro, Agilent Technologies'
_computing_data_reduction 'CrysAlisPro, Agilent Technologies'
_computing_molecular_graphics 'Bruker SHELXTL'
_computing_publication_material 'Bruker SHELXTL'
_computing_structure_refinement 'SHELXL-2018/3 (Sheldrick, 2018)'
_computing_structure_solution 'SHELXS-97 (Sheldrick, 1990)'
_diffrn_ambient_temperature 100(2)
_diffrn_detector_area_resol_mean 10.5594
_diffrn_measured_fraction_theta_full 0.999
_diffrn_measured_fraction_theta_max 0.999
_diffrn_measurement_device_type 'SuperNova, Dual, Cu at zero, Atlas'
_diffrn_measurement_method '\w scans'
_diffrn_radiation_type CuK\a
_diffrn_radiation_wavelength 1.54184
_diffrn_reflns_av_R_equivalents 0.0324
_diffrn_reflns_av_unetI/netI 0.0445
_diffrn_reflns_Laue_measured_fraction_full 0.999
_diffrn_reflns_Laue_measured_fraction_max 0.999
_diffrn_reflns_limit_h_max 16
_diffrn_reflns_limit_h_min -17
_diffrn_reflns_limit_k_max 23
_diffrn_reflns_limit_k_min -23
_diffrn_reflns_limit_l_max 28
_diffrn_reflns_limit_l_min -28
_diffrn_reflns_number 46442
_diffrn_reflns_point_group_measured_fraction_full 0.999
_diffrn_reflns_point_group_measured_fraction_max 0.999
_diffrn_reflns_theta_full 67.684
_diffrn_reflns_theta_max 70.000
_diffrn_reflns_theta_min 2.939
_diffrn_source 'SuperNova (Cu) X-ray Source'
_exptl_absorpt_coefficient_mu 2.141
_exptl_absorpt_correction_T_max 1.00000
_exptl_absorpt_correction_T_min 0.86717
_exptl_absorpt_correction_type multi-scan
_exptl_absorpt_process_details
; 
CrysAlisPro, Agilent Technologies, 
Version 1.171.36.28 (release 01-02-2013 CrysAlis171 .NET) 
(compiled Feb  1 2013,16:14:44) 
Empirical absorption correction using spherical harmonics, 
 implemented in SCALE3 ABSPACK scaling algorithm. 
;
_exptl_crystal_colour dark-blue
_exptl_crystal_density_diffrn 1.472
_exptl_crystal_density_method 'not measured'
_exptl_crystal_description Prism
_exptl_crystal_F_000 2792
_exptl_crystal_size_max 0.150
_exptl_crystal_size_mid 0.120
_exptl_crystal_size_min 0.080
_refine_diff_density_max 2.588
_refine_diff_density_min -1.182
_refine_diff_density_rms 0.101
_refine_ls_extinction_method none
_refine_ls_goodness_of_fit_ref 1.052
_refine_ls_hydrogen_treatment constr
_refine_ls_matrix_type full
_refine_ls_number_parameters 2065
_refine_ls_number_reflns 23092
_refine_ls_number_restraints 2505
_refine_ls_restrained_S_all 1.058
_refine_ls_R_factor_all 0.0711
_refine_ls_R_factor_gt 0.0554
_refine_ls_shift/su_max 0.001
_refine_ls_shift/su_mean 0.000
_refine_ls_structure_factor_coef Fsqd
_refine_ls_weighting_details 'w=1/[\s^2^(Fo^2^)+(0.1000P)^2^+3.1700P] where P=(Fo^2^+2Fc^2^)/3'
_refine_ls_weighting_scheme calc
_refine_ls_wR_factor_gt 0.1477
_refine_ls_wR_factor_ref 0.1598
_reflns_Friedel_coverage 0.000
_reflns_number_gt 18655
_reflns_number_total 23092
_reflns_threshold_expression 'I > 2\s(I)'
_cod_data_source_file d0dt02288h2.cif
_cod_data_source_block Complex9
_cod_depositor_comments 'Adding full bibliography for 7705173--7705180.cif.'
_cod_database_code 7705179
_shelx_shelxl_version_number 2018/3
_shelx_space_group_comment
; 
The symmetry employed for this shelxl refinement is uniquely defined 
by the following loop, which should always be used as a source of 
symmetry information in preference to the above space-group names. 
They are only intended as comments. 
;
_shelx_estimated_absorpt_t_min 0.740
_shelx_estimated_absorpt_t_max 0.847

loop_
_space_group_symop_operation_xyz
'x, y, z'
'-x, -y, -z'

loop_
_atom_site_label
_atom_site_type_symbol
_atom_site_fract_x
_atom_site_fract_y
_atom_site_fract_z
_atom_site_U_iso_or_equiv
_atom_site_adp_type
_atom_site_occupancy
_atom_site_site_symmetry_order
_atom_site_calc_flag
_atom_site_refinement_flags_posn
_atom_site_refinement_flags_adp
_atom_site_refinement_flags_occupancy
_atom_site_disorder_assembly
_atom_site_disorder_group
Cu1 Cu 0.81312(3) 0.00410(2) 0.51209(2) 0.01685(10) Uani 1 1 d . . . . .
Cu2 Cu 1.17069(3) 0.47297(2) 0.49749(2) 0.01978(10) Uani 1 1 d . . . . .
Cu3 Cu 0.96465(3) 0.24617(2) 0.50660(2) 0.02483(11) Uani 1 1 d . . . . .
Cu6 Cu 0.49348(3) 0.28866(2) 0.89409(2) 0.01996(10) Uani 1 1 d . . . . .
Cu7 Cu 0.500000 0.500000 1.000000 0.02100(13) Uani 1 2 d S . P . .
Cu4 Cu 0.51763(3) 0.21263(2) 0.11411(2) 0.02056(10) Uani 1 1 d . . . . .
Cu5 Cu 0.500000 0.000000 0.000000 0.03041(16) Uani 1 2 d S . P . .
O1 O 0.63506(17) -0.17414(11) 0.42410(10) 0.0284(5) Uani 1 1 d . . . . .
O2 O 0.90889(15) 0.09780(10) 0.49500(8) 0.0204(4) Uani 1 1 d . . . . .
O3 O 1.36309(16) 0.64318(12) 0.58677(10) 0.0296(5) Uani 1 1 d . . . . .
O4 O 1.05818(15) 0.38790(11) 0.51339(9) 0.0234(4) Uani 1 1 d . . . . .
O7 O 0.3278(2) 0.12474(12) 0.78558(10) 0.0366(6) Uani 1 1 d . . . . .
O8 O 0.47449(14) 0.36043(11) 0.95749(8) 0.0198(4) Uani 1 1 d . . . . .
O5 O 0.69861(17) 0.38184(11) 0.21165(9) 0.0265(4) Uani 1 1 d . . . . .
O6 O 0.52764(15) 0.13838(11) 0.05002(9) 0.0229(4) Uani 1 1 d . . . . .
N1 N 0.73126(17) -0.09715(12) 0.49887(10) 0.0201(5) Uani 1 1 d . . . . .
N2 N 0.78851(17) 0.00276(12) 0.42994(10) 0.0182(4) Uani 1 1 d . . . . .
N3 N 0.91960(19) 0.18797(13) 0.43736(11) 0.0242(5) Uani 1 1 d . . . . .
N4 N 0.6921(2) 0.13676(15) 0.43828(13) 0.0305(6) Uani 1 1 d . . . . .
N5 N 0.72108(18) 0.06355(13) 0.56565(11) 0.0229(5) Uani 1 1 d . . . . .
N6 N 0.87666(18) -0.00580(13) 0.58856(10) 0.0216(5) Uani 1 1 d . . . . .
N7 N 1.26557(18) 0.57002(13) 0.51049(11) 0.0232(5) Uani 1 1 d . . . . .
N8 N 1.18226(17) 0.47746(13) 0.58057(10) 0.0205(5) Uani 1 1 d . . . . .
N9 N 1.01092(19) 0.30332(13) 0.57626(11) 0.0250(5) Uani 1 1 d . . . . .
N10 N 1.2370(2) 0.32687(14) 0.59014(12) 0.0281(5) Uani 1 1 d . . . . .
N11 N 1.25381(19) 0.39704(14) 0.45573(11) 0.0250(5) Uani 1 1 d . . . . .
N12 N 1.12425(18) 0.48184(13) 0.41652(11) 0.0233(5) Uani 1 1 d . . . . .
N19 N 0.4619(2) 0.19844(13) 0.84232(11) 0.0269(5) Uani 1 1 d . . . . .
N20 N 0.35388(19) 0.27167(13) 0.88830(10) 0.0232(5) Uani 1 1 d . . . . .
N21 N 0.37963(18) 0.43329(14) 0.97711(11) 0.0224(5) Uani 1 1 d . . . . .
N22 N 0.3612(2) 0.42315(14) 0.84162(11) 0.0287(6) Uani 1 1 d . . . . .
N23 N 0.5780(2) 0.37781(14) 0.84014(11) 0.0251(5) Uani 1 1 d . . . . .
N24 N 0.62674(19) 0.28502(14) 0.92369(11) 0.0245(5) Uani 1 1 d . . . . .
N13 N 0.55741(19) 0.30365(13) 0.16447(11) 0.0251(5) Uani 1 1 d . . . . .
N14 N 0.65745(19) 0.22846(13) 0.11406(10) 0.0219(5) Uani 1 1 d . . . . .
N18 N 0.38364(19) 0.21982(14) 0.08872(12) 0.0253(5) Uani 1 1 d . . . . .
C1 C 0.6942(2) -0.11691(15) 0.44410(12) 0.0202(5) Uani 1 1 d . . . . .
C2 C 0.7362(2) -0.05961(15) 0.40328(13) 0.0208(5) Uani 1 1 d . . . . .
C3 C 0.7297(2) -0.06902(16) 0.34308(13) 0.0271(6) Uani 1 1 d . . . . .
H3A H 0.693012 -0.113488 0.323374 0.032 Uiso 1 1 calc R U . . .
C4 C 0.7783(3) -0.01141(17) 0.31275(13) 0.0325(7) Uani 1 1 d . . . . .
H4A H 0.775460 -0.016502 0.271541 0.039 Uiso 1 1 calc R U . . .
C5 C 0.8316(3) 0.05409(16) 0.34182(13) 0.0279(6) Uani 1 1 d . . . . .
H5A H 0.864672 0.093754 0.321050 0.034 Uiso 1 1 calc R U . . .
C6 C 0.8346(2) 0.05933(15) 0.40199(12) 0.0209(5) Uani 1 1 d . . . . .
C7 C 0.8905(2) 0.11930(15) 0.44579(12) 0.0204(5) Uani 1 1 d . . . . .
C8 C 0.8913(3) 0.21774(15) 0.38730(13) 0.0284(7) Uani 1 1 d . . . . .
C9 C 0.9569(3) 0.23744(17) 0.34346(14) 0.0335(7) Uani 1 1 d . . . . .
H9A H 1.017846 0.226313 0.344788 0.040 Uiso 1 1 calc R U . . .
C10 C 0.9330(3) 0.27349(18) 0.29766(14) 0.0399(9) Uani 1 1 d . . . . .
H10A H 0.977773 0.287042 0.267867 0.048 Uiso 1 1 calc R U . . .
C11 C 0.8450(3) 0.28942(19) 0.29555(15) 0.0436(10) Uani 1 1 d . . . . .
H11A H 0.828924 0.314068 0.264366 0.052 Uiso 1 1 calc R U . . .
C12 C 0.7792(3) 0.26943(19) 0.33918(16) 0.0406(9) Uani 1 1 d . . . . .
H12A H 0.718194 0.280382 0.337221 0.049 Uiso 1 1 calc R U . . .
C13 C 0.8013(3) 0.23349(17) 0.38589(14) 0.0319(7) Uani 1 1 d . . . . .
C14 C 0.7316(3) 0.21548(18) 0.43458(15) 0.0345(7) Uani 1 1 d . . . . .
H14A H 0.766147 0.237665 0.471819 0.041 Uiso 1 1 calc R U . . .
H14B H 0.676695 0.236726 0.428478 0.041 Uiso 1 1 calc R U . . .
C15 C 0.6261(3) 0.1052(2) 0.38784(17) 0.0396(8) Uani 1 1 d . . . . .
H15A H 0.661548 0.115651 0.352189 0.059 Uiso 1 1 calc R U . . .
H15B H 0.601866 0.052771 0.389664 0.059 Uiso 1 1 calc R U . . .
H15C H 0.570851 0.126244 0.387964 0.059 Uiso 1 1 calc R U . . .
C16 C 0.6392(3) 0.1212(2) 0.49162(17) 0.0385(8) Uani 1 1 d . . . . .
H16A H 0.597195 0.070706 0.487227 0.046 Uiso 1 1 calc R U . . .
H16B H 0.595902 0.153276 0.496638 0.046 Uiso 1 1 calc R U . . .
C17 C 0.7051(2) 0.13122(17) 0.54639(15) 0.0299(7) Uani 1 1 d . . . . .
H17A H 0.769388 0.164868 0.539325 0.036 Uiso 1 1 calc R U . . .
H17B H 0.675933 0.154224 0.578265 0.036 Uiso 1 1 calc R U . . .
C18 C 0.6270(2) 0.01408(18) 0.58063(14) 0.0303(7) Uani 1 1 d . . . . .
H18A H 0.638094 -0.030470 0.593309 0.045 Uiso 1 1 calc R U . . .
H18B H 0.598661 0.037554 0.612024 0.045 Uiso 1 1 calc R U . . .
H18C H 0.581897 0.002398 0.546489 0.045 Uiso 1 1 calc R U . . .
C19 C 0.7893(2) 0.08455(16) 0.61801(13) 0.0254(6) Uani 1 1 d . . . . .
H19A H 0.755459 0.102384 0.650392 0.030 Uiso 1 1 calc R U . . .
H19B H 0.846339 0.124603 0.609416 0.030 Uiso 1 1 calc R U . . .
C20 C 0.8247(2) 0.02201(16) 0.63664(12) 0.0257(6) Uani 1 1 d . . . . .
H20A H 0.869512 0.038312 0.671270 0.031 Uiso 1 1 calc R U . . .
H20B H 0.768211 -0.017324 0.647162 0.031 Uiso 1 1 calc R U . . .
C21 C 0.9816(2) 0.03663(17) 0.59165(13) 0.0259(6) Uani 1 1 d . . . . .
H21A H 1.015638 0.018387 0.560156 0.039 Uiso 1 1 calc R U . . .
H21B H 0.986624 0.087727 0.587750 0.039 Uiso 1 1 calc R U . . .
H21C H 1.011656 0.031653 0.629055 0.039 Uiso 1 1 calc R U . . .
C22 C 0.8716(2) -0.08400(16) 0.59241(13) 0.0239(6) Uani 1 1 d . . . . .
H22A H 0.907245 -0.088680 0.628453 0.029 Uiso 1 1 calc R U . . .
H22B H 0.905476 -0.100089 0.559275 0.029 Uiso 1 1 calc R U . . .
C23 C 0.7690(2) -0.13352(15) 0.59219(13) 0.0230(6) Uani 1 1 d . . . . .
C24 C 0.7401(2) -0.17406(17) 0.63980(14) 0.0283(6) Uani 1 1 d . . . . .
H24A H 0.784734 -0.168240 0.672057 0.034 Uiso 1 1 calc R U . . .
C25 C 0.6479(3) -0.22251(16) 0.64110(14) 0.0306(7) Uani 1 1 d . . . . .
H25A H 0.630550 -0.250632 0.673285 0.037 Uiso 1 1 calc R U . . .
C26 C 0.5813(2) -0.22942(16) 0.59476(14) 0.0277(6) Uani 1 1 d . . . . .
H26A H 0.517547 -0.261577 0.595663 0.033 Uiso 1 1 calc R U . . .
C27 C 0.6079(2) -0.18930(15) 0.54697(13) 0.0235(6) Uani 1 1 d . . . . .
H27A H 0.561822 -0.194532 0.515524 0.028 Uiso 1 1 calc R U . . .
C28 C 0.7018(2) -0.14119(14) 0.54462(12) 0.0200(5) Uani 1 1 d . . . . .
C29 C 1.2983(2) 0.59001(16) 0.56620(13) 0.0229(6) Uani 1 1 d . . . . .
C30 C 1.2409(2) 0.53779(15) 0.60723(13) 0.0211(5) Uani 1 1 d . . . . .
C31 C 1.2414(2) 0.55009(16) 0.66700(13) 0.0239(6) Uani 1 1 d . . . . .
H31A H 1.284442 0.592163 0.686691 0.029 Uiso 1 1 calc R U . . .
C32 C 1.1768(2) 0.49890(16) 0.69739(13) 0.0245(6) Uani 1 1 d . . . . .
H32A H 1.174277 0.507036 0.738254 0.029 Uiso 1 1 calc R U . . .
C33 C 1.1160(2) 0.43606(16) 0.66884(13) 0.0232(6) Uani 1 1 d . . . . .
H33A H 1.072312 0.400982 0.689571 0.028 Uiso 1 1 calc R U . . .
C34 C 1.1213(2) 0.42637(15) 0.60915(13) 0.0204(5) Uani 1 1 d . . . . .
C35 C 1.0602(2) 0.36849(15) 0.56568(12) 0.0211(5) Uani 1 1 d . . . . .
C36 C 1.0199(2) 0.27305(16) 0.63014(14) 0.0278(6) Uani 1 1 d . . . . .
C37 C 0.9450(2) 0.26449(18) 0.66877(14) 0.0315(7) Uani 1 1 d . . . . .
H37A H 0.890488 0.282200 0.660890 0.038 Uiso 1 1 calc R U . . .
C38 C 0.9498(3) 0.2298(2) 0.71924(15) 0.0393(8) Uani 1 1 d . . . . .
H38A H 0.898990 0.224209 0.745954 0.047 Uiso 1 1 calc R U . . .
C39 C 1.0293(3) 0.2036(2) 0.73008(16) 0.0424(9) Uani 1 1 d . . . . .
H39A H 1.033020 0.179800 0.764214 0.051 Uiso 1 1 calc R U . . .
C40 C 1.1031(3) 0.21230(19) 0.69121(16) 0.0387(8) Uani 1 1 d . . . . .
H40A H 1.157489 0.194550 0.699300 0.046 Uiso 1 1 calc R U . . .
C41 C 1.1000(3) 0.24642(17) 0.64034(14) 0.0303(7) Uani 1 1 d . . . . .
C42 C 1.1785(3) 0.25182(18) 0.59636(15) 0.0330(7) Uani 1 1 d . . . . .
H42A H 1.222768 0.223324 0.608160 0.040 Uiso 1 1 calc R U . . .
H42B H 1.147314 0.230106 0.558186 0.040 Uiso 1 1 calc R U . . .
C43 C 1.2984(3) 0.3543(2) 0.64287(15) 0.0361(7) Uani 1 1 d . . . . .
H43A H 1.257034 0.351180 0.676458 0.054 Uiso 1 1 calc R U . . .
H43B H 1.344194 0.325271 0.647747 0.054 Uiso 1 1 calc R U . . .
H43C H 1.335079 0.404858 0.639757 0.054 Uiso 1 1 calc R U . . .
C44 C 1.2989(2) 0.33152(18) 0.53981(14) 0.0297(6) Uani 1 1 d . . . . .
H44A H 1.331144 0.292168 0.539663 0.036 Uiso 1 1 calc R U . . .
H44B H 1.350890 0.377988 0.544533 0.036 Uiso 1 1 calc R U . . .
C45 C 1.2453(2) 0.32640(16) 0.48081(13) 0.0277(6) Uani 1 1 d . . . . .
H45A H 1.271007 0.295478 0.452933 0.033 Uiso 1 1 calc R U . . .
H45B H 1.175177 0.301972 0.484915 0.033 Uiso 1 1 calc R U . . .
C46 C 1.3568(2) 0.43397(19) 0.44681(15) 0.0314(7) Uani 1 1 d . . . . .
H46A H 1.393355 0.444572 0.484264 0.047 Uiso 1 1 calc R U . . .
H46B H 1.384533 0.402725 0.421195 0.047 Uiso 1 1 calc R U . . .
H46C H 1.361142 0.479258 0.429034 0.047 Uiso 1 1 calc R U . . .
C47 C 1.1979(2) 0.38082(17) 0.39889(13) 0.0281(6) Uani 1 1 d . . . . .
H47A H 1.133870 0.345527 0.403621 0.034 Uiso 1 1 calc R U . . .
H47B H 1.234086 0.358198 0.370619 0.034 Uiso 1 1 calc R U . . .
C48 C 1.1812(2) 0.44774(17) 0.37491(13) 0.0281(6) Uani 1 1 d . . . . .
H48A H 1.244848 0.482765 0.368825 0.034 Uiso 1 1 calc R U . . .
H48B H 1.144670 0.434321 0.337000 0.034 Uiso 1 1 calc R U . . .
C49 C 1.0174(2) 0.44517(17) 0.40700(14) 0.0279(6) Uani 1 1 d . . . . .
H49A H 1.005242 0.393285 0.411095 0.042 Uiso 1 1 calc R U . . .
H49B H 0.980911 0.465746 0.435760 0.042 Uiso 1 1 calc R U . . .
H49C H 0.996053 0.452429 0.367918 0.042 Uiso 1 1 calc R U . . .
C50 C 1.1393(2) 0.56079(16) 0.40986(14) 0.0272(6) Uani 1 1 d . . . . .
H50A H 1.103321 0.580305 0.440201 0.033 Uiso 1 1 calc R U . . .
H50B H 1.110183 0.566015 0.371758 0.033 Uiso 1 1 calc R U . . .
C51 C 1.2444(2) 0.60602(16) 0.41388(14) 0.0274(6) Uani 1 1 d . . . . .
C52 C 1.2814(3) 0.64507(18) 0.36723(15) 0.0334(7) Uani 1 1 d . . . . .
H52A H 1.241399 0.640185 0.332956 0.040 Uiso 1 1 calc R U . . .
C53 C 1.3757(3) 0.69105(19) 0.36984(15) 0.0379(8) Uani 1 1 d . . . . .
H53A H 1.398845 0.719148 0.338351 0.045 Uiso 1 1 calc R U . . .
C54 C 1.4360(3) 0.69574(19) 0.41889(15) 0.0366(8) Uani 1 1 d . . . . .
H54A H 1.501302 0.725982 0.420390 0.044 Uiso 1 1 calc R U . . .
C55 C 1.4010(2) 0.65617(17) 0.46584(14) 0.0309(7) Uani 1 1 d . . . . .
H55A H 1.442869 0.659396 0.499007 0.037 Uiso 1 1 calc R U . . .
C56 C 1.3049(2) 0.61181(16) 0.46468(14) 0.0259(6) Uani 1 1 d . . . . .
C101 C 0.3674(3) 0.17369(16) 0.82339(13) 0.0281(7) Uani 1 1 d . . . . .
C102 C 0.3031(3) 0.21254(16) 0.85581(13) 0.0270(6) Uani 1 1 d . . . . .
C103 C 0.2023(3) 0.19069(17) 0.85629(15) 0.0340(7) Uani 1 1 d . . . . .
H10B H 0.165448 0.149500 0.832580 0.041 Uiso 1 1 calc R U . . .
C104 C 0.1563(3) 0.23055(19) 0.89235(17) 0.0373(8) Uani 1 1 d . . . . .
H10C H 0.087187 0.215560 0.894480 0.045 Uiso 1 1 calc R U . . .
C105 C 0.2106(2) 0.29239(18) 0.92550(16) 0.0318(7) Uani 1 1 d . . . . .
H10D H 0.179278 0.320223 0.949831 0.038 Uiso 1 1 calc R U . . .
C106 C 0.3118(2) 0.31231(15) 0.92203(12) 0.0224(6) Uani 1 1 d . . . . .
C107 C 0.3906(2) 0.37264(15) 0.95399(11) 0.0197(5) Uani 1 1 d . . . . .
C108 C 0.2943(2) 0.45721(16) 0.96685(14) 0.0258(6) Uani 1 1 d . . . . .
C109 C 0.2284(3) 0.4564(2) 1.01027(16) 0.0355(7) Uani 1 1 d . . . . .
H10E H 0.236359 0.436269 1.045696 0.043 Uiso 1 1 calc R U . . .
C110 C 0.1501(3) 0.4857(3) 1.0014(2) 0.0490(10) Uani 1 1 d . . . . .
H11B H 0.104321 0.484982 1.030747 0.059 Uiso 1 1 calc R U . . .
C111 C 0.1392(3) 0.5155(3) 0.9502(2) 0.0481(10) Uani 1 1 d . . . . .
H11C H 0.085718 0.535054 0.944371 0.058 Uiso 1 1 calc R U . . .
C112 C 0.2063(2) 0.51704(19) 0.90700(17) 0.0348(7) Uani 1 1 d . . . . .
H11D H 0.198192 0.537580 0.871786 0.042 Uiso 1 1 calc R U . . .
C113 C 0.2852(2) 0.48872(16) 0.91498(14) 0.0274(6) Uani 1 1 d . . . . .
C114 C 0.3600(2) 0.49431(17) 0.86915(14) 0.0291(6) Uani 1 1 d . . . . .
H11E H 0.345842 0.524235 0.838934 0.035 Uiso 1 1 calc R U . . .
H11F H 0.425557 0.519126 0.886967 0.035 Uiso 1 1 calc R U . . .
C115 C 0.2696(3) 0.3912(2) 0.80729(15) 0.0381(8) Uani 1 1 d . . . . .
H11G H 0.214138 0.386427 0.832561 0.057 Uiso 1 1 calc R U . . .
H11H H 0.264107 0.422521 0.776634 0.057 Uiso 1 1 calc R U . . .
H11I H 0.269323 0.343370 0.789772 0.057 Uiso 1 1 calc R U . . .
C116 C 0.4447(3) 0.4305(2) 0.80395(14) 0.0373(8) Uani 1 1 d . . . . .
H11J H 0.448327 0.471392 0.779848 0.045 Uiso 1 1 calc R U . . .
H11K H 0.433105 0.386009 0.777468 0.045 Uiso 1 1 calc R U . . .
C117 C 0.5426(3) 0.44313(17) 0.83685(14) 0.0316(7) Uani 1 1 d . . . . .
H11L H 0.592444 0.480039 0.817991 0.038 Uiso 1 1 calc R U . . .
H11M H 0.536986 0.463196 0.876841 0.038 Uiso 1 1 calc R U . . .
C118 C 0.5974(3) 0.35176(19) 0.78089(14) 0.0355(8) Uani 1 1 d . . . . .
H11N H 0.536489 0.337617 0.757020 0.053 Uiso 1 1 calc R U . . .
H11O H 0.645298 0.390509 0.763462 0.053 Uiso 1 1 calc R U . . .
H11P H 0.623384 0.309943 0.783046 0.053 Uiso 1 1 calc R U . . .
C119 C 0.6699(2) 0.39916(17) 0.87617(14) 0.0289(6) Uani 1 1 d . . . . .
H11Q H 0.660076 0.426198 0.912514 0.035 Uiso 1 1 calc R U . . .
H11R H 0.721592 0.431760 0.855053 0.035 Uiso 1 1 calc R U . . .
C120 C 0.7034(2) 0.33400(17) 0.89099(14) 0.0286(6) Uani 1 1 d . . . . .
H12B H 0.715614 0.307582 0.854892 0.034 Uiso 1 1 calc R U . . .
H12C H 0.765251 0.350317 0.914819 0.034 Uiso 1 1 calc R U . . .
C121 C 0.6428(2) 0.30971(17) 0.98627(13) 0.0266(6) Uani 1 1 d . . . . .
H12D H 0.592962 0.278052 1.008397 0.040 Uiso 1 1 calc R U . . .
H12E H 0.707818 0.307929 0.999556 0.040 Uiso 1 1 calc R U . . .
H12F H 0.638275 0.359459 0.992212 0.040 Uiso 1 1 calc R U . . .
C122 C 0.6300(3) 0.20790(17) 0.91632(14) 0.0295(7) Uani 1 1 d . . . . .
H12G H 0.577038 0.178141 0.938404 0.035 Uiso 1 1 calc R U . . .
H12H H 0.692964 0.204918 0.933406 0.035 Uiso 1 1 calc R U . . .
C123 C 0.6195(3) 0.17604(17) 0.85423(15) 0.0325(7) Uani 1 1 d . . . . .
C124 C 0.6950(3) 0.14987(18) 0.83183(18) 0.0390(8) Uani 1 1 d . . . . .
H12I H 0.751901 0.154106 0.855507 0.047 Uiso 1 1 calc R U . . .
C125 C 0.6879(4) 0.1179(2) 0.7757(2) 0.0516(12) Uani 1 1 d . . . . .
H12J H 0.739090 0.099763 0.761024 0.062 Uiso 1 1 calc R U . . .
C126 C 0.6046(4) 0.1128(2) 0.74101(18) 0.0534(12) Uani 1 1 d . . . . .
H12K H 0.599539 0.091347 0.702370 0.064 Uiso 1 1 calc R U . . .
C127 C 0.5295(3) 0.13840(19) 0.76192(16) 0.0428(9) Uani 1 1 d . . . . .
H12L H 0.473619 0.134722 0.737512 0.051 Uiso 1 1 calc R U . . .
C128 C 0.5350(3) 0.16979(17) 0.81890(14) 0.0323(7) Uani 1 1 d . . . . .
C57 C 0.6540(2) 0.32980(15) 0.17761(12) 0.0229(6) Uani 1 1 d . . . . .
C58 C 0.7128(2) 0.28859(15) 0.14261(12) 0.0223(6) Uani 1 1 d . . . . .
C59 C 0.8131(2) 0.30952(16) 0.13748(14) 0.0269(6) Uani 1 1 d . . . . .
H59A H 0.853104 0.351749 0.158650 0.032 Uiso 1 1 calc R U . . .
C60 C 0.8534(2) 0.26668(18) 0.10030(17) 0.0335(7) Uani 1 1 d . . . . .
H60A H 0.921798 0.280367 0.095006 0.040 Uiso 1 1 calc R U . . .
C61 C 0.7939(2) 0.20345(18) 0.07057(16) 0.0332(7) Uani 1 1 d . . . . .
H61A H 0.821051 0.173725 0.045358 0.040 Uiso 1 1 calc R U . . .
C62 C 0.6938(2) 0.18541(16) 0.07899(13) 0.0251(6) Uani 1 1 d . . . . .
C63 C 0.6110(2) 0.12507(16) 0.05029(14) 0.0252(6) Uani 1 1 d . . . . .
N15 N 0.6161(5) 0.0629(4) 0.0286(2) 0.0249(11) Uani 0.748(5) 1 d . U P A 1
N16 N 0.6426(4) 0.0802(2) 0.1656(2) 0.0282(8) Uani 0.748(5) 1 d . U P A 1
N17 N 0.4297(4) 0.1278(3) 0.1708(2) 0.0275(9) Uani 0.748(5) 1 d . U P A 1
C64 C 0.7002(4) 0.0374(3) 0.0384(2) 0.0258(8) Uani 0.748(5) 1 d . U P A 1
C65 C 0.7615(4) 0.0329(3) -0.0068(2) 0.0301(8) Uani 0.748(5) 1 d . U P A 1
H65A H 0.749753 0.049574 -0.043131 0.036 Uiso 0.748(5) 1 calc R U P A 1
C66 C 0.8401(4) 0.0041(3) 0.0009(3) 0.0349(9) Uani 0.748(5) 1 d . U P A 1
H66A H 0.882032 0.000847 -0.029969 0.042 Uiso 0.748(5) 1 calc R U P A 1
C67 C 0.8560(4) -0.0199(3) 0.0550(3) 0.0373(9) Uani 0.748(5) 1 d . U P A 1
H67A H 0.910365 -0.038403 0.061220 0.045 Uiso 0.748(5) 1 calc R U P A 1
C68 C 0.7927(4) -0.0169(3) 0.0999(2) 0.0332(9) Uani 0.748(5) 1 d . U P A 1
H68A H 0.803287 -0.034076 0.136232 0.040 Uiso 0.748(5) 1 calc R U P A 1
C69 C 0.7149(4) 0.0111(2) 0.0914(3) 0.0284(8) Uani 0.748(5) 1 d . U P A 1
C70 C 0.6425(4) 0.0083(2) 0.1387(2) 0.0287(8) Uani 0.748(5) 1 d . U P A 1
H70A H 0.576038 -0.016582 0.122132 0.034 Uiso 0.748(5) 1 calc R U P A 1
H70B H 0.657548 -0.020849 0.169223 0.034 Uiso 0.748(5) 1 calc R U P A 1
C71 C 0.7356(4) 0.1145(3) 0.1974(2) 0.0339(10) Uani 0.748(5) 1 d . U P A 1
H71A H 0.789336 0.118666 0.170922 0.051 Uiso 0.748(5) 1 calc R U P A 1
H71B H 0.735701 0.162774 0.213836 0.051 Uiso 0.748(5) 1 calc R U P A 1
H71C H 0.744073 0.084982 0.228789 0.051 Uiso 0.748(5) 1 calc R U P A 1
C72 C 0.5626(4) 0.0740(3) 0.2051(2) 0.0313(9) Uani 0.748(5) 1 d . U P A 1
H72A H 0.576020 0.119020 0.231146 0.038 Uiso 0.748(5) 1 calc R U P A 1
H72B H 0.560629 0.033664 0.229534 0.038 Uiso 0.748(5) 1 calc R U P A 1
C73 C 0.4620(4) 0.0609(3) 0.1744(2) 0.0299(9) Uani 0.748(5) 1 d . U P A 1
H73A H 0.464006 0.038846 0.134651 0.036 Uiso 0.748(5) 1 calc R U P A 1
H73B H 0.413055 0.025878 0.195366 0.036 Uiso 0.748(5) 1 calc R U P A 1
C74 C 0.4125(4) 0.1560(3) 0.2298(2) 0.0328(10) Uani 0.748(5) 1 d . U P A 1
H74A H 0.474262 0.170889 0.252829 0.049 Uiso 0.748(5) 1 calc R U P A 1
H74B H 0.386465 0.197686 0.226962 0.049 Uiso 0.748(5) 1 calc R U P A 1
H74C H 0.365351 0.118082 0.248475 0.049 Uiso 0.748(5) 1 calc R U P A 1
C75 C 0.3400(3) 0.10561(18) 0.13628(16) 0.0367(7) Uani 0.748(5) 1 d . U P A 1
H75A H 0.288662 0.072878 0.157535 0.044 Uiso 0.748(5) 1 calc R U P A 1
H75B H 0.349546 0.079037 0.099640 0.044 Uiso 0.748(5) 1 calc R U P A 1
C76 C 0.3083(3) 0.17163(19) 0.12306(16) 0.0355(7) Uani 0.748(5) 1 d . U P A 1
H76A H 0.244949 0.156446 0.100757 0.043 Uiso 0.748(5) 1 calc R U P A 1
H76B H 0.299527 0.198399 0.159772 0.043 Uiso 0.748(5) 1 calc R U P A 1
N15' N 0.6289(16) 0.0701(13) 0.0159(9) 0.0249(16) Uani 0.252(5) 1 d . U P A 2
N16' N 0.6682(11) 0.0744(7) 0.1485(6) 0.0292(12) Uani 0.252(5) 1 d . U P A 2
N17' N 0.4504(13) 0.1178(10) 0.1671(9) 0.0296(13) Uani 0.252(5) 1 d . U P A 2
C64' C 0.7182(12) 0.0465(8) 0.0178(7) 0.0266(12) Uani 0.252(5) 1 d . U P A 2
C65' C 0.7746(10) 0.0513(8) -0.0316(7) 0.0297(13) Uani 0.252(5) 1 d . U P A 2
H65B H 0.757068 0.071368 -0.065097 0.036 Uiso 0.252(5) 1 calc R U P A 2
C66' C 0.8586(11) 0.0254(8) -0.0301(7) 0.0349(14) Uani 0.252(5) 1 d . U P A 2
H66B H 0.902834 0.030426 -0.060714 0.042 Uiso 0.252(5) 1 calc R U P A 2
C67' C 0.8717(12) -0.0091(8) 0.0217(8) 0.0360(14) Uani 0.252(5) 1 d . U P A 2
H67B H 0.920754 -0.033939 0.021365 0.043 Uiso 0.252(5) 1 calc R U P A 2
C68' C 0.8194(13) -0.0096(8) 0.0719(9) 0.0336(12) Uani 0.252(5) 1 d . U P A 2
H68B H 0.837331 -0.026459 0.106914 0.040 Uiso 0.252(5) 1 calc R U P A 2
C69' C 0.7396(11) 0.0166(8) 0.0662(8) 0.0304(11) Uani 0.252(5) 1 d . U P A 2
C70' C 0.6757(13) 0.0068(7) 0.1156(8) 0.0286(12) Uani 0.252(5) 1 d . U P A 2
H70C H 0.699419 -0.022459 0.142849 0.034 Uiso 0.252(5) 1 calc R U P A 2
H70D H 0.609224 -0.021478 0.101158 0.034 Uiso 0.252(5) 1 calc R U P A 2
C71' C 0.7658(12) 0.1098(8) 0.1790(7) 0.0297(17) Uani 0.252(5) 1 d . U P A 2
H71D H 0.817099 0.117117 0.150658 0.044 Uiso 0.252(5) 1 calc R U P A 2
H71E H 0.765206 0.156595 0.198246 0.044 Uiso 0.252(5) 1 calc R U P A 2
H71F H 0.778726 0.078619 0.208023 0.044 Uiso 0.252(5) 1 calc R U P A 2
C72' C 0.5918(13) 0.0631(9) 0.1893(7) 0.0314(13) Uani 0.252(5) 1 d . U P A 2
H72C H 0.606979 0.104961 0.218762 0.038 Uiso 0.252(5) 1 calc R U P A 2
H72D H 0.591449 0.019634 0.209547 0.038 Uiso 0.252(5) 1 calc R U P A 2
C73' C 0.4878(12) 0.0534(9) 0.1620(7) 0.0295(14) Uani 0.252(5) 1 d . U P A 2
H73C H 0.488007 0.037666 0.120284 0.035 Uiso 0.252(5) 1 calc R U P A 2
H73D H 0.441465 0.013804 0.180359 0.035 Uiso 0.252(5) 1 calc R U P A 2
C74' C 0.4452(13) 0.1412(8) 0.2291(7) 0.0313(16) Uani 0.252(5) 1 d . U P A 2
H74D H 0.420401 0.183831 0.232190 0.047 Uiso 0.252(5) 1 calc R U P A 2
H74E H 0.401154 0.101930 0.248192 0.047 Uiso 0.252(5) 1 calc R U P A 2
H74F H 0.510601 0.153295 0.247937 0.047 Uiso 0.252(5) 1 calc R U P A 2
C75' C 0.3400(3) 0.10561(18) 0.13628(16) 0.0367(7) Uani 0.252(5) 1 d . . P A 2
H75C H 0.336101 0.075291 0.099419 0.044 Uiso 0.252(5) 1 calc R U P A 2
H75D H 0.291534 0.077384 0.161891 0.044 Uiso 0.252(5) 1 calc R U P A 2
C76' C 0.3083(3) 0.17163(19) 0.12306(16) 0.0355(7) Uani 0.252(5) 1 d . . P A 2
H76C H 0.244949 0.156446 0.100757 0.043 Uiso 0.252(5) 1 calc R U P A 2
H76D H 0.299527 0.198399 0.159772 0.043 Uiso 0.252(5) 1 calc R U P A 2
C77 C 0.3623(2) 0.19657(18) 0.02610(14) 0.0286(6) Uani 1 1 d . . . . .
H77A H 0.362160 0.145850 0.019026 0.043 Uiso 1 1 calc R U . . .
H77B H 0.298131 0.201736 0.014639 0.043 Uiso 1 1 calc R U . . .
H77C H 0.412579 0.226762 0.003300 0.043 Uiso 1 1 calc R U . . .
C78 C 0.3832(2) 0.29724(17) 0.09776(15) 0.0289(6) Uani 1 1 d . . . . .
H78A H 0.319507 0.301541 0.083038 0.035 Uiso 1 1 calc R U . . .
H78B H 0.434602 0.326489 0.074340 0.035 Uiso 1 1 calc R U . . .
C79 C 0.4002(3) 0.32878(17) 0.16034(15) 0.0312(7) Uani 1 1 d . . . . .
C80 C 0.3289(3) 0.3550(2) 0.18674(19) 0.0423(9) Uani 1 1 d . . . . .
H80A H 0.269734 0.351830 0.165580 0.051 Uiso 1 1 calc R U . . .
C81 C 0.3424(3) 0.3860(2) 0.2436(2) 0.0506(11) Uani 1 1 d . . . . .
H81A H 0.292934 0.403900 0.260979 0.061 Uiso 1 1 calc R U . . .
C82 C 0.4275(3) 0.3905(2) 0.27456(17) 0.0469(10) Uani 1 1 d . . . . .
H82A H 0.436752 0.411879 0.313332 0.056 Uiso 1 1 calc R U . . .
C83 C 0.5009(3) 0.36403(18) 0.24956(15) 0.0366(8) Uani 1 1 d . . . . .
H83A H 0.559039 0.366509 0.271448 0.044 Uiso 1 1 calc R U . . .
C84 C 0.4876(2) 0.33376(16) 0.19185(14) 0.0295(7) Uani 1 1 d . . . . .
C85 C 0.9525(6) 0.9117(4) 0.7854(3) 0.0578(9) Uani 0.4 1 d D U P B 1
F1 F 0.9714(5) 0.9076(5) 0.7301(3) 0.0665(11) Uani 0.4 1 d D U P B 1
F2 F 0.8721(5) 0.8551(4) 0.7904(3) 0.0644(13) Uani 0.4 1 d D U P B 1
F3 F 1.0247(5) 0.8955(5) 0.8145(3) 0.0599(12) Uani 0.4 1 d D U P B 1
S1 S 0.9321(2) 0.9973(2) 0.81460(16) 0.0490(6) Uani 0.4 1 d D U P B 1
O9 O 1.0268(4) 1.0476(5) 0.8083(4) 0.0583(10) Uani 0.4 1 d D U P B 1
O10 O 0.9081(6) 0.9805(5) 0.8736(3) 0.0524(13) Uani 0.4 1 d D U P B 1
O11 O 0.8522(5) 1.0026(7) 0.7769(3) 0.0519(12) Uani 0.4 1 d D U P B 1
C85' C 0.9515(7) 0.9175(5) 0.8055(4) 0.0582(9) Uani 0.3 1 d D U P C 2
F1' F 0.8917(7) 0.8705(6) 0.7679(4) 0.0676(14) Uani 0.3 1 d D U P C 2
F2' F 0.9240(6) 0.9047(5) 0.8593(3) 0.0601(12) Uani 0.3 1 d D U P C 2
F3' F 1.0421(5) 0.9141(6) 0.8010(4) 0.0586(12) Uani 0.3 1 d D U P C 2
S1' S 0.9505(3) 1.0080(2) 0.78861(18) 0.0499(7) Uani 0.3 1 d D U P C 2
O9' O 0.9950(7) 1.0089(7) 0.7326(3) 0.0616(12) Uani 0.3 1 d D U P C 2
O10' O 0.8487(6) 1.0064(9) 0.7882(5) 0.0522(13) Uani 0.3 1 d D U P C 2
O11' O 1.0088(7) 1.0564(6) 0.8350(4) 0.0523(12) Uani 0.3 1 d D U P C 2
C85" C 1.0014(6) 0.9938(5) 0.7727(4) 0.0561(9) Uani 0.3 1 d D U P D 3
F1" F 1.0460(6) 1.0481(5) 0.7406(4) 0.0628(13) Uani 0.3 1 d D U P D 3
F2" F 0.9498(6) 0.9424(5) 0.7349(4) 0.0626(12) Uani 0.3 1 d D U P D 3
F3" F 1.0691(6) 0.9702(5) 0.7977(3) 0.0593(11) Uani 0.3 1 d D U P D 3
S1" S 0.9265(3) 1.0274(3) 0.82563(18) 0.0461(7) Uani 0.3 1 d D U P D 3
O9" O 0.8585(6) 1.0476(6) 0.7889(4) 0.0544(12) Uani 0.3 1 d D U P D 3
O10" O 0.8858(8) 0.9688(5) 0.8610(4) 0.0552(13) Uani 0.3 1 d D U P D 3
O11" O 0.9994(6) 1.0860(5) 0.8564(4) 0.0559(14) Uani 0.3 1 d D U P D 3
N25 N 0.9230(8) 0.2461(7) 0.9518(5) 0.088(2) Uani 0.630(8) 1 d D U P E 1
C87 C 0.9465(7) 0.2859(6) 0.9158(6) 0.0706(19) Uani 0.630(8) 1 d D U P E 1
C88 C 0.9866(6) 0.3354(5) 0.8740(5) 0.076(2) Uani 0.630(8) 1 d D U P E 1
H88A H 0.940408 0.362765 0.864793 0.114 Uiso 0.630(8) 1 calc R U P E 1
H88B H 0.998771 0.308570 0.838594 0.114 Uiso 0.630(8) 1 calc R U P E 1
H88C H 1.048271 0.368841 0.889722 0.114 Uiso 0.630(8) 1 calc R U P E 1
N25' N 0.8881(12) 0.2224(8) 0.9342(9) 0.083(3) Uani 0.370(8) 1 d D U P E 2
C87' C 0.9271(15) 0.2826(10) 0.9425(12) 0.079(3) Uani 0.370(8) 1 d D U P E 2
C88' C 0.9769(12) 0.3553(8) 0.9628(10) 0.086(3) Uani 0.370(8) 1 d D U P E 2
H88D H 1.011798 0.380511 0.930986 0.129 Uiso 0.370(8) 1 calc R U P E 2
H88E H 1.023836 0.355195 0.994412 0.129 Uiso 0.370(8) 1 calc R U P E 2
H88F H 0.929430 0.380046 0.977087 0.129 Uiso 0.370(8) 1 calc R U P E 2
N26 N 0.8754(4) 0.7170(3) 0.9245(3) 0.0759(17) Uani 0.779(7) 1 d D U P F 1
C89 C 0.9104(7) 0.7718(5) 0.9402(5) 0.0743(19) Uani 0.779(7) 1 d D U P F 1
C90 C 0.9616(6) 0.8464(4) 0.9606(5) 0.089(2) Uani 0.779(7) 1 d D U P F 1
H90A H 1.015000 0.846855 0.988155 0.133 Uiso 0.779(7) 1 calc R U P F 1
H90B H 0.915723 0.869233 0.979894 0.133 Uiso 0.779(7) 1 calc R U P F 1
H90C H 0.988258 0.873292 0.927539 0.133 Uiso 0.779(7) 1 calc R U P F 1
N26' N 0.9326(17) 0.7872(15) 0.8307(12) 0.090(4) Uani 0.221(7) 1 d D U P F 2
C89' C 0.9248(19) 0.7890(16) 0.8795(13) 0.080(3) Uani 0.221(7) 1 d D U P F 2
C90' C 0.928(3) 0.794(2) 0.9458(13) 0.081(3) Uani 0.221(7) 1 d D U P F 2
H90D H 0.939523 0.749973 0.959383 0.122 Uiso 0.221(7) 1 calc R U P F 2
H90E H 0.866153 0.799589 0.959839 0.122 Uiso 0.221(7) 1 calc R U P F 2
H90F H 0.981698 0.836031 0.960780 0.122 Uiso 0.221(7) 1 calc R U P F 2
C86 C 0.93886(15) 0.47488(16) 0.78012(10) 0.0395(4) Uani 0.2 1 d D U P G 1
F4 F 1.0249(9) 0.4609(10) 0.7955(6) 0.0474(11) Uani 0.2 1 d D U P G 1
F5 F 0.8661(9) 0.4147(7) 0.7827(6) 0.0471(11) Uani 0.2 1 d D U P G 1
F6 F 0.9560(9) 0.5034(8) 0.7238(5) 0.0500(10) Uani 0.2 1 d D U P G 1
S2 S 0.9138(3) 0.5485(3) 0.8172(2) 0.0553(6) Uani 0.2 1 d D U P G 1
O12 O 0.8249(11) 0.5575(11) 0.7846(8) 0.0532(12) Uani 0.2 1 d D U P G 1
O13 O 0.8868(11) 0.5462(10) 0.8730(6) 0.0537(11) Uani 0.2 1 d D U P G 1
O14 O 0.9905(10) 0.6052(9) 0.7949(8) 0.0542(12) Uani 0.2 1 d D U P G 1
C86' C 0.9390(6) 0.4482(5) 0.7964(4) 0.0470(7) Uani 0.3 1 d D U P H 2
F4' F 1.0303(6) 0.4376(6) 0.8077(5) 0.0468(11) Uani 0.3 1 d D U P H 2
F5' F 0.9032(6) 0.4139(5) 0.8510(4) 0.0500(12) Uani 0.3 1 d D U P H 2
F6' F 0.9033(6) 0.4082(5) 0.7544(4) 0.0518(9) Uani 0.3 1 d D U P H 2
S2' S 0.93472(19) 0.53337(19) 0.80339(13) 0.0531(5) Uani 0.3 1 d D U P H 2
O12' O 0.9992(7) 0.5680(6) 0.7608(5) 0.0531(10) Uani 0.3 1 d D U P H 2
O13' O 0.9681(8) 0.5641(7) 0.8668(4) 0.0530(11) Uani 0.3 1 d D U P H 2
O14' O 0.8315(8) 0.5271(7) 0.7920(6) 0.0534(11) Uani 0.3 1 d D U P H 2
C86" C 0.9138(3) 0.5485(3) 0.8172(2) 0.0553(6) Uani 0.35 1 d D U P I 3
F4" F 0.8170(6) 0.5498(6) 0.8043(4) 0.0538(11) Uani 0.35 1 d D U P I 3
F5" F 0.9250(6) 0.5523(5) 0.8725(3) 0.0557(11) Uani 0.35 1 d D U P I 3
F6" F 0.9621(5) 0.6175(5) 0.8051(4) 0.0568(10) Uani 0.35 1 d D U P I 3
S2" S 0.93886(15) 0.47488(16) 0.78012(10) 0.0395(4) Uani 0.35 1 d D U P I 3
O12" O 1.0370(6) 0.4901(6) 0.8068(4) 0.0500(10) Uani 0.35 1 d D U P I 3
O13" O 0.8601(6) 0.4119(5) 0.8024(4) 0.0469(10) Uani 0.35 1 d D U P I 3
O14" O 0.9243(6) 0.4810(6) 0.7215(4) 0.0502(10) Uani 0.35 1 d D U P I 3
C86* S 0.93472(19) 0.53337(19) 0.80339(13) 0.0531(5) Uani 0.15 1 d D U P J 4
F4* O 0.9715(14) 0.5809(12) 0.7687(9) 0.0544(12) Uani 0.15 1 d D U P J 4
F5* O 0.9846(14) 0.5696(13) 0.8576(8) 0.0545(12) Uani 0.15 1 d D U P J 4
F6* O 0.8400(13) 0.5415(14) 0.8154(10) 0.0539(11) Uani 0.15 1 d D U P J 4
S2* C 0.9390(6) 0.4482(5) 0.7964(4) 0.0470(7) Uani 0.15 1 d D U P J 4
O12* F 1.0468(10) 0.4530(14) 0.8051(10) 0.0464(12) Uani 0.15 1 d D U P J 4
O13* F 0.8780(11) 0.4041(9) 0.8311(7) 0.0451(12) Uani 0.15 1 d D U P J 4
O14* F 0.9186(10) 0.4300(10) 0.7321(6) 0.0494(11) Uani 0.15 1 d D U P J 4

loop_
_atom_site_aniso_label
_atom_site_aniso_U_11
_atom_site_aniso_U_22
_atom_site_aniso_U_33
_atom_site_aniso_U_23
_atom_site_aniso_U_13
_atom_site_aniso_U_12
Cu1 0.01865(19) 0.01666(19) 0.01303(19) 0.00073(14) -0.00183(14) 0.00156(15)
Cu2 0.0196(2) 0.0188(2) 0.0181(2) -0.00353(15) -0.00181(15) 0.00204(15)
Cu3 0.0327(2) 0.0172(2) 0.0182(2) 0.00046(16) -0.00305(17) -0.00323(16)
Cu6 0.0285(2) 0.01764(19) 0.01376(19) -0.00074(15) 0.00060(16) 0.00696(16)
Cu7 0.0231(3) 0.0219(3) 0.0185(3) -0.0057(2) -0.0042(2) 0.0094(2)
Cu4 0.0249(2) 0.01541(19) 0.0175(2) -0.00070(15) -0.00166(16) 0.00000(16)
Cu5 0.0315(3) 0.0210(3) 0.0382(4) -0.0143(3) -0.0196(3) 0.0120(3)
O1 0.0327(11) 0.0203(10) 0.0252(11) -0.0015(8) -0.0048(9) -0.0028(9)
O2 0.0251(10) 0.0190(9) 0.0144(9) 0.0014(7) -0.0027(7) 0.0018(8)
O3 0.0282(11) 0.0244(10) 0.0274(11) -0.0067(9) 0.0011(9) -0.0053(9)
O4 0.0263(10) 0.0196(9) 0.0201(10) -0.0018(8) -0.0041(8) 0.0005(8)
O7 0.0607(16) 0.0218(10) 0.0209(11) -0.0059(9) -0.0076(10) 0.0034(10)
O8 0.0218(9) 0.0230(9) 0.0163(9) -0.0016(7) -0.0024(7) 0.0101(8)
O5 0.0360(12) 0.0196(10) 0.0175(10) -0.0030(8) -0.0061(8) -0.0010(8)
O6 0.0246(10) 0.0195(9) 0.0233(10) -0.0035(8) -0.0074(8) 0.0056(8)
N1 0.0199(11) 0.0187(11) 0.0193(12) 0.0018(9) 0.0002(9) 0.0017(9)
N2 0.0215(11) 0.0153(10) 0.0171(11) 0.0001(8) -0.0026(9) 0.0044(9)
N3 0.0340(13) 0.0175(11) 0.0170(11) 0.0013(9) -0.0020(10) 0.0009(10)
N4 0.0351(14) 0.0265(13) 0.0315(14) 0.0040(11) -0.0014(11) 0.0112(11)
N5 0.0222(12) 0.0237(12) 0.0212(12) 0.0009(9) 0.0003(9) 0.0041(10)
N6 0.0211(12) 0.0219(12) 0.0179(11) 0.0033(9) -0.0002(9) -0.0010(9)
N7 0.0211(12) 0.0202(11) 0.0239(12) -0.0008(9) 0.0012(9) -0.0009(9)
N8 0.0192(11) 0.0207(11) 0.0202(12) -0.0050(9) -0.0028(9) 0.0050(9)
N9 0.0311(13) 0.0196(11) 0.0198(12) -0.0014(9) -0.0023(10) 0.0004(10)
N10 0.0343(14) 0.0257(13) 0.0250(13) -0.0016(10) -0.0012(11) 0.0108(11)
N11 0.0266(13) 0.0255(12) 0.0213(12) -0.0010(10) -0.0020(10) 0.0055(10)
N12 0.0199(12) 0.0240(12) 0.0237(12) -0.0016(10) -0.0005(9) 0.0031(9)
N19 0.0444(16) 0.0200(11) 0.0152(11) -0.0027(9) 0.0016(10) 0.0084(11)
N20 0.0341(13) 0.0190(11) 0.0157(11) 0.0009(9) -0.0059(10) 0.0068(10)
N21 0.0249(12) 0.0255(12) 0.0182(11) -0.0027(9) -0.0045(9) 0.0108(10)
N22 0.0424(16) 0.0250(13) 0.0212(12) 0.0011(10) -0.0056(11) 0.0141(11)
N23 0.0348(14) 0.0226(12) 0.0195(12) 0.0042(9) 0.0076(10) 0.0097(10)
N24 0.0307(13) 0.0246(12) 0.0199(12) 0.0004(10) 0.0051(10) 0.0104(10)
N13 0.0289(13) 0.0206(11) 0.0211(12) -0.0025(9) 0.0032(10) 0.0002(10)
N14 0.0298(13) 0.0163(11) 0.0183(11) -0.0005(9) -0.0078(9) 0.0054(9)
N18 0.0227(12) 0.0242(12) 0.0262(13) -0.0007(10) 0.0042(10) 0.0021(10)
C1 0.0216(13) 0.0189(13) 0.0188(13) 0.0016(10) -0.0022(10) 0.0036(11)
C2 0.0251(14) 0.0173(12) 0.0193(13) 0.0004(10) -0.0047(11) 0.0053(11)
C3 0.0412(17) 0.0188(13) 0.0180(14) -0.0040(11) -0.0084(12) 0.0052(12)
C4 0.057(2) 0.0218(14) 0.0160(14) -0.0004(11) -0.0080(13) 0.0081(14)
C5 0.0453(18) 0.0185(13) 0.0168(14) 0.0027(11) -0.0044(12) 0.0034(12)
C6 0.0270(14) 0.0163(12) 0.0183(13) 0.0007(10) -0.0015(11) 0.0045(11)
C7 0.0227(13) 0.0192(13) 0.0151(12) 0.0006(10) -0.0005(10) -0.0007(11)
C8 0.0465(19) 0.0137(12) 0.0188(14) 0.0000(10) -0.0039(13) -0.0011(12)
C9 0.050(2) 0.0218(14) 0.0206(15) 0.0026(12) 0.0001(14) -0.0027(13)
C10 0.069(3) 0.0230(15) 0.0190(15) 0.0037(12) -0.0016(15) -0.0022(16)
C11 0.080(3) 0.0261(16) 0.0228(16) 0.0051(13) -0.0088(17) 0.0112(17)
C12 0.068(3) 0.0272(16) 0.0292(17) 0.0011(13) -0.0067(17) 0.0190(17)
C13 0.049(2) 0.0200(14) 0.0259(16) 0.0010(12) -0.0033(14) 0.0090(13)
C14 0.052(2) 0.0276(16) 0.0289(16) 0.0025(13) -0.0026(15) 0.0192(15)
C15 0.0382(19) 0.0383(18) 0.042(2) 0.0015(15) -0.0105(16) 0.0115(15)
C16 0.0300(17) 0.051(2) 0.040(2) 0.0142(16) 0.0018(14) 0.0175(15)
C17 0.0320(16) 0.0281(15) 0.0302(16) 0.0022(12) 0.0051(13) 0.0092(13)
C18 0.0257(15) 0.0322(16) 0.0296(16) -0.0019(13) 0.0047(12) 0.0032(13)
C19 0.0282(15) 0.0255(14) 0.0187(13) -0.0058(11) 0.0001(11) 0.0031(12)
C20 0.0305(15) 0.0278(14) 0.0143(13) -0.0003(11) -0.0009(11) 0.0012(12)
C21 0.0191(14) 0.0314(15) 0.0240(14) 0.0067(12) -0.0053(11) 0.0008(12)
C22 0.0241(14) 0.0250(14) 0.0216(14) 0.0081(11) -0.0041(11) 0.0041(11)
C23 0.0258(14) 0.0198(13) 0.0216(14) 0.0034(11) 0.0019(11) 0.0029(11)
C24 0.0351(17) 0.0258(14) 0.0219(14) 0.0041(12) 0.0030(12) 0.0045(13)
C25 0.0421(18) 0.0216(14) 0.0246(15) 0.0058(12) 0.0118(13) 0.0013(13)
C26 0.0285(15) 0.0216(14) 0.0299(16) 0.0013(12) 0.0110(12) 0.0011(12)
C27 0.0223(14) 0.0196(13) 0.0266(15) -0.0003(11) 0.0040(11) 0.0031(11)
C28 0.0238(14) 0.0142(12) 0.0210(13) 0.0006(10) 0.0014(11) 0.0037(10)
C29 0.0209(13) 0.0209(13) 0.0241(14) -0.0026(11) 0.0007(11) 0.0024(11)
C30 0.0206(13) 0.0202(13) 0.0216(14) -0.0026(11) -0.0035(10) 0.0055(11)
C31 0.0258(14) 0.0211(13) 0.0232(14) -0.0049(11) -0.0045(11) 0.0060(11)
C32 0.0311(15) 0.0213(13) 0.0201(14) -0.0020(11) -0.0042(11) 0.0072(12)
C33 0.0258(14) 0.0207(13) 0.0223(14) 0.0007(11) -0.0007(11) 0.0058(11)
C34 0.0225(13) 0.0159(12) 0.0212(14) -0.0004(10) -0.0030(11) 0.0035(10)
C35 0.0220(13) 0.0189(13) 0.0198(13) -0.0023(10) -0.0015(10) 0.0024(11)
C36 0.0356(17) 0.0180(13) 0.0234(15) -0.0022(11) -0.0035(12) -0.0020(12)
C37 0.0329(17) 0.0287(15) 0.0245(15) 0.0014(12) -0.0024(12) -0.0051(13)
C38 0.0399(19) 0.0416(19) 0.0260(16) 0.0033(14) 0.0018(14) -0.0063(15)
C39 0.053(2) 0.0404(19) 0.0291(17) 0.0123(15) -0.0029(16) 0.0020(17)
C40 0.048(2) 0.0335(17) 0.0333(18) 0.0068(14) -0.0027(15) 0.0078(15)
C41 0.0417(18) 0.0216(14) 0.0243(15) -0.0010(12) -0.0030(13) 0.0045(13)
C42 0.0445(19) 0.0268(15) 0.0299(16) 0.0014(13) 0.0023(14) 0.0138(14)
C43 0.0390(19) 0.0395(18) 0.0294(17) -0.0022(14) -0.0053(14) 0.0120(15)
C44 0.0279(15) 0.0333(16) 0.0297(16) 0.0020(13) 0.0003(12) 0.0115(13)
C45 0.0356(16) 0.0244(14) 0.0237(15) -0.0024(11) 0.0015(12) 0.0105(12)
C46 0.0265(16) 0.0365(17) 0.0307(16) 0.0031(13) 0.0049(12) 0.0078(13)
C47 0.0324(16) 0.0307(15) 0.0211(14) -0.0065(12) -0.0024(12) 0.0110(13)
C48 0.0310(16) 0.0305(15) 0.0210(14) -0.0022(12) -0.0010(12) 0.0067(13)
C49 0.0218(14) 0.0279(15) 0.0300(16) 0.0036(12) -0.0076(12) 0.0007(12)
C50 0.0262(15) 0.0252(15) 0.0292(16) 0.0032(12) -0.0006(12) 0.0052(12)
C51 0.0290(16) 0.0208(14) 0.0291(16) -0.0009(12) 0.0043(12) 0.0018(12)
C52 0.0395(18) 0.0317(16) 0.0266(16) 0.0016(13) 0.0050(13) 0.0055(14)
C53 0.045(2) 0.0320(17) 0.0269(16) 0.0007(13) 0.0099(14) -0.0051(15)
C54 0.0337(17) 0.0339(17) 0.0294(17) -0.0045(14) 0.0103(14) -0.0105(14)
C55 0.0294(16) 0.0276(15) 0.0274(16) -0.0035(12) 0.0023(12) -0.0044(13)
C56 0.0286(15) 0.0219(14) 0.0242(15) -0.0024(11) 0.0036(12) 0.0027(12)
C101 0.0463(19) 0.0190(13) 0.0172(13) 0.0024(11) -0.0023(13) 0.0060(13)
C102 0.0425(18) 0.0199(13) 0.0168(13) 0.0020(11) -0.0084(12) 0.0061(12)
C103 0.0373(18) 0.0248(15) 0.0351(17) -0.0006(13) -0.0188(14) 0.0028(13)
C104 0.0290(17) 0.0340(17) 0.047(2) 0.0006(15) -0.0129(15) 0.0065(14)
C105 0.0280(16) 0.0309(16) 0.0363(18) 0.0005(13) -0.0097(13) 0.0092(13)
C106 0.0292(15) 0.0213(13) 0.0172(13) 0.0004(10) -0.0060(11) 0.0085(11)
C107 0.0232(13) 0.0240(13) 0.0120(12) 0.0003(10) -0.0017(10) 0.0074(11)
C108 0.0229(14) 0.0254(14) 0.0290(15) -0.0049(12) -0.0071(12) 0.0087(12)
C109 0.0321(17) 0.0455(19) 0.0342(18) 0.0037(15) 0.0022(14) 0.0192(15)
C110 0.0338(19) 0.067(3) 0.054(2) 0.008(2) 0.0120(17) 0.0255(19)
C111 0.0307(18) 0.062(3) 0.060(3) 0.016(2) 0.0004(17) 0.0256(18)
C112 0.0283(16) 0.0362(17) 0.0416(19) 0.0044(15) -0.0067(14) 0.0121(14)
C113 0.0279(15) 0.0236(14) 0.0304(16) -0.0010(12) -0.0058(12) 0.0080(12)
C114 0.0366(17) 0.0236(14) 0.0289(16) 0.0035(12) -0.0022(13) 0.0117(13)
C115 0.054(2) 0.0371(18) 0.0260(16) -0.0006(14) -0.0162(15) 0.0198(16)
C116 0.060(2) 0.0407(18) 0.0193(15) 0.0075(13) 0.0019(15) 0.0258(17)
C117 0.048(2) 0.0241(15) 0.0267(15) 0.0081(12) 0.0076(14) 0.0141(14)
C118 0.052(2) 0.0336(17) 0.0232(16) 0.0061(13) 0.0140(14) 0.0135(15)
C119 0.0302(16) 0.0244(14) 0.0316(16) 0.0023(12) 0.0072(13) 0.0064(12)
C120 0.0303(16) 0.0278(15) 0.0286(16) 0.0013(12) 0.0078(12) 0.0092(13)
C121 0.0286(15) 0.0330(16) 0.0208(14) -0.0011(12) -0.0018(11) 0.0139(13)
C122 0.0381(17) 0.0263(15) 0.0286(16) 0.0044(12) 0.0067(13) 0.0157(13)
C123 0.048(2) 0.0208(14) 0.0314(17) 0.0021(12) 0.0160(15) 0.0126(13)
C124 0.048(2) 0.0265(16) 0.046(2) 0.0035(14) 0.0216(17) 0.0140(15)
C125 0.066(3) 0.0312(18) 0.056(3) -0.0039(17) 0.039(2) 0.0095(18)
C126 0.075(3) 0.039(2) 0.037(2) -0.0109(16) 0.030(2) 0.002(2)
C127 0.064(3) 0.0310(17) 0.0267(17) -0.0058(14) 0.0145(17) 0.0027(16)
C128 0.052(2) 0.0206(14) 0.0242(16) 0.0009(12) 0.0110(14) 0.0089(14)
C57 0.0342(16) 0.0167(12) 0.0146(12) 0.0033(10) -0.0002(11) 0.0016(11)
C58 0.0294(15) 0.0172(12) 0.0176(13) 0.0021(10) -0.0065(11) 0.0025(11)
C59 0.0284(15) 0.0211(13) 0.0283(15) 0.0002(11) -0.0107(12) 0.0034(12)
C60 0.0249(15) 0.0289(16) 0.045(2) -0.0045(14) -0.0108(14) 0.0075(13)
C61 0.0288(16) 0.0279(16) 0.0435(19) -0.0091(14) -0.0121(14) 0.0130(13)
C62 0.0286(15) 0.0201(13) 0.0263(15) -0.0025(11) -0.0131(12) 0.0085(12)
C63 0.0287(15) 0.0195(13) 0.0266(15) -0.0035(11) -0.0118(12) 0.0080(12)
N15 0.028(2) 0.0198(19) 0.027(3) -0.0058(17) -0.0104(17) 0.0090(16)
N16 0.0384(18) 0.0197(13) 0.0266(18) -0.0002(13) -0.0073(14) 0.0096(13)
N17 0.038(2) 0.0196(17) 0.0228(15) 0.0012(13) 0.0064(15) 0.0039(13)
C64 0.0281(16) 0.0193(14) 0.0295(18) -0.0067(14) -0.0095(14) 0.0088(13)
C65 0.0306(17) 0.0262(16) 0.034(2) -0.0062(15) -0.0088(16) 0.0119(14)
C66 0.0341(18) 0.0328(17) 0.041(2) -0.0011(16) -0.0068(17) 0.0158(15)
C67 0.0351(19) 0.0371(18) 0.043(2) 0.0011(17) -0.0049(17) 0.0163(16)
C68 0.0344(18) 0.0296(16) 0.038(2) 0.0031(16) -0.0065(16) 0.0128(14)
C69 0.0321(16) 0.0214(14) 0.0318(18) -0.0020(14) -0.0079(14) 0.0093(13)
C70 0.0365(18) 0.0202(14) 0.0296(18) 0.0012(14) -0.0065(15) 0.0089(14)
C71 0.043(2) 0.0273(17) 0.031(2) 0.0017(17) -0.0155(18) 0.0098(18)
C72 0.045(2) 0.0269(17) 0.0238(18) 0.0021(15) -0.0019(16) 0.0123(15)
C73 0.0422(19) 0.0212(16) 0.0240(18) 0.0021(14) 0.0047(15) 0.0049(15)
C74 0.047(2) 0.027(2) 0.0239(17) 0.0036(15) 0.0117(18) 0.0087(17)
C75 0.0378(16) 0.0279(14) 0.0358(15) 0.0017(12) 0.0068(13) -0.0052(12)
C76 0.0305(16) 0.0313(15) 0.0387(17) -0.0013(13) 0.0123(13) -0.0013(13)
N15' 0.027(3) 0.018(3) 0.029(4) -0.006(3) -0.010(3) 0.009(2)
N16' 0.037(2) 0.0218(19) 0.028(2) 0.001(2) -0.0078(19) 0.009(2)
N17' 0.040(3) 0.022(2) 0.024(2) 0.003(2) 0.004(2) 0.003(2)
C64' 0.028(2) 0.021(2) 0.031(2) -0.006(2) -0.010(2) 0.0101(19)
C65' 0.030(2) 0.027(2) 0.034(3) -0.005(2) -0.007(2) 0.013(2)
C66' 0.035(3) 0.034(3) 0.038(3) -0.003(3) -0.006(3) 0.015(2)
C67' 0.036(3) 0.036(3) 0.040(3) 0.000(3) -0.007(2) 0.018(2)
C68' 0.035(2) 0.031(2) 0.039(2) -0.001(2) -0.007(2) 0.016(2)
C69' 0.032(2) 0.0257(19) 0.035(2) -0.0025(19) -0.0084(18) 0.0119(17)
C70' 0.034(2) 0.0212(19) 0.032(2) -0.0008(19) -0.0076(19) 0.0107(19)
C71' 0.038(3) 0.024(3) 0.027(3) 0.001(3) -0.009(3) 0.010(3)
C72' 0.042(2) 0.024(2) 0.027(2) 0.000(2) -0.003(2) 0.007(2)
C73' 0.041(2) 0.022(2) 0.024(3) 0.003(2) 0.001(2) 0.005(2)
C74' 0.042(3) 0.025(3) 0.025(2) 0.004(2) 0.007(3) 0.005(3)
C75' 0.0378(16) 0.0279(14) 0.0358(15) 0.0017(12) 0.0068(13) -0.0052(12)
C76' 0.0305(16) 0.0313(15) 0.0387(17) -0.0013(13) 0.0123(13) -0.0013(13)
C77 0.0235(14) 0.0327(16) 0.0288(16) -0.0021(13) -0.0033(12) 0.0078(12)
C78 0.0265(15) 0.0274(15) 0.0325(17) -0.0009(12) 0.0051(12) 0.0077(12)
C79 0.0340(17) 0.0236(14) 0.0335(17) -0.0009(12) 0.0145(14) 0.0038(13)
C80 0.0377(19) 0.0378(19) 0.050(2) -0.0048(16) 0.0151(17) 0.0102(15)
C81 0.054(2) 0.039(2) 0.055(3) -0.0084(18) 0.031(2) 0.0078(18)
C82 0.061(3) 0.0352(18) 0.0359(19) -0.0083(15) 0.0260(18) -0.0004(17)
C83 0.044(2) 0.0271(16) 0.0285(17) -0.0041(13) 0.0125(14) -0.0063(14)
C84 0.0351(17) 0.0218(14) 0.0255(15) -0.0025(12) 0.0120(13) -0.0019(12)
C85 0.0416(16) 0.0828(19) 0.0472(17) 0.0073(17) -0.0022(16) 0.0141(15)
F1 0.052(2) 0.094(2) 0.0515(19) 0.0024(19) -0.0016(17) 0.0193(19)
F2 0.047(2) 0.082(2) 0.056(2) 0.000(2) 0.004(2) 0.005(2)
F3 0.045(2) 0.083(2) 0.052(2) 0.006(2) -0.0034(19) 0.0193(19)
S1 0.0309(10) 0.0743(15) 0.0397(13) 0.0223(12) -0.0074(10) 0.0074(11)
O9 0.0415(17) 0.080(2) 0.0498(19) 0.0148(18) -0.0016(16) 0.0081(17)
O10 0.040(2) 0.074(3) 0.039(2) 0.012(2) -0.0066(19) 0.008(2)
O11 0.0354(19) 0.077(2) 0.041(2) 0.020(2) -0.0048(18) 0.0095(19)
C85' 0.0431(16) 0.0813(18) 0.0484(17) 0.0080(16) -0.0031(16) 0.0141(15)
F1' 0.054(2) 0.088(2) 0.054(2) -0.002(2) -0.007(2) 0.012(2)
F2' 0.046(2) 0.079(2) 0.052(2) 0.012(2) 0.0013(19) 0.010(2)
F3' 0.044(2) 0.086(2) 0.046(2) 0.007(2) -0.0001(19) 0.017(2)
S1' 0.0326(12) 0.0772(15) 0.0375(13) 0.0172(13) -0.0026(11) 0.0085(11)
O9' 0.048(2) 0.090(2) 0.044(2) 0.013(2) -0.0001(19) 0.012(2)
O10' 0.0344(19) 0.076(2) 0.043(2) 0.020(2) -0.0033(19) 0.008(2)
O11' 0.036(2) 0.077(2) 0.041(2) 0.012(2) -0.002(2) 0.009(2)
C85" 0.0419(16) 0.0823(19) 0.0432(17) 0.0104(16) -0.0018(15) 0.0150(15)
F1" 0.051(2) 0.088(3) 0.046(2) 0.014(2) 0.002(2) 0.011(2)
F2" 0.055(2) 0.085(2) 0.048(2) 0.003(2) -0.0081(18) 0.0201(19)
F3" 0.045(2) 0.085(2) 0.050(2) 0.008(2) -0.0020(18) 0.0214(19)
S1" 0.0252(11) 0.0721(18) 0.0396(13) 0.0073(14) 0.0039(10) 0.0100(13)
O9" 0.037(2) 0.077(3) 0.046(2) 0.013(2) -0.0020(19) 0.010(2)
O10" 0.039(2) 0.076(2) 0.045(2) 0.013(2) -0.001(2) 0.006(2)
O11" 0.038(2) 0.077(3) 0.048(3) 0.007(2) 0.002(2) 0.007(2)
N25 0.063(4) 0.089(5) 0.106(6) 0.016(4) 0.018(4) 0.007(4)
C87 0.046(3) 0.068(4) 0.103(5) 0.011(4) 0.014(3) 0.022(3)
C88 0.055(4) 0.072(5) 0.104(6) 0.021(4) 0.000(4) 0.022(4)
N25' 0.056(5) 0.076(5) 0.112(7) 0.001(5) 0.016(5) 0.010(5)
C87' 0.053(5) 0.071(5) 0.114(6) 0.006(5) 0.010(5) 0.020(5)
C88' 0.060(5) 0.077(5) 0.120(7) 0.003(6) 0.003(6) 0.018(5)
N26 0.054(3) 0.060(3) 0.114(4) 0.011(3) 0.013(3) 0.015(2)
C89 0.045(4) 0.063(4) 0.117(5) 0.009(3) 0.010(3) 0.017(3)
C90 0.055(4) 0.072(4) 0.136(6) -0.019(4) -0.007(4) 0.018(3)
N26' 0.054(7) 0.092(8) 0.125(7) -0.007(9) 0.013(8) 0.024(7)
C89' 0.050(5) 0.072(5) 0.119(5) 0.004(5) 0.012(5) 0.018(5)
C90' 0.052(5) 0.067(5) 0.124(5) 0.004(5) 0.009(5) 0.016(5)
C86 0.0155(7) 0.0784(11) 0.0278(9) 0.0183(8) 0.0047(6) 0.0144(7)
F4 0.0226(17) 0.081(2) 0.037(2) 0.0163(19) 0.0020(18) 0.0093(18)
F5 0.0239(17) 0.0803(19) 0.036(2) 0.0161(18) 0.0072(18) 0.0085(17)
F6 0.0262(18) 0.081(2) 0.0410(17) 0.0198(17) 0.0080(17) 0.0083(17)
S2 0.0334(11) 0.0790(12) 0.0489(12) 0.0174(10) 0.0133(10) 0.0039(10)
O12 0.0327(19) 0.076(2) 0.050(2) 0.017(2) 0.012(2) 0.0101(18)
O13 0.0313(19) 0.0785(19) 0.0476(18) 0.0143(17) 0.0132(17) 0.0059(18)
O14 0.0309(19) 0.0780(19) 0.050(2) 0.0183(18) 0.0128(18) 0.0041(18)
C86' 0.0220(10) 0.0788(13) 0.0387(13) 0.0151(11) 0.0068(11) 0.0088(11)
F4' 0.0227(17) 0.080(2) 0.037(2) 0.017(2) 0.0050(17) 0.0110(17)
F5' 0.029(2) 0.077(2) 0.043(2) 0.019(2) 0.0093(19) 0.009(2)
F6' 0.0299(16) 0.0826(18) 0.0392(17) 0.0144(16) 0.0049(15) 0.0068(16)
S2' 0.0303(9) 0.0784(11) 0.0489(10) 0.0194(8) 0.0109(8) 0.0079(8)
O12' 0.0310(16) 0.0793(18) 0.0471(17) 0.0203(16) 0.0108(15) 0.0079(16)
O13' 0.0303(19) 0.0772(19) 0.0477(18) 0.0156(17) 0.0129(18) 0.0055(18)
O14' 0.0311(18) 0.079(2) 0.049(2) 0.018(2) 0.0094(18) 0.0103(17)
C86" 0.0334(11) 0.0790(12) 0.0489(12) 0.0174(10) 0.0133(10) 0.0039(10)
F4" 0.0323(17) 0.077(2) 0.051(2) 0.0145(19) 0.0110(17) 0.0096(16)
F5" 0.0370(19) 0.0792(19) 0.0466(17) 0.0138(16) 0.0124(18) 0.0059(19)
F6" 0.0343(17) 0.0770(17) 0.0526(18) 0.0192(16) 0.0128(16) 0.0006(16)
S2" 0.0155(7) 0.0784(11) 0.0278(9) 0.0183(8) 0.0047(6) 0.0144(7)
O12" 0.0259(16) 0.082(2) 0.0401(18) 0.0164(18) 0.0015(15) 0.0084(17)
O13" 0.0247(16) 0.0786(18) 0.0369(19) 0.0162(18) 0.0077(17) 0.0103(16)
O14" 0.0277(18) 0.082(2) 0.0385(17) 0.0177(17) 0.0008(16) 0.0076(18)
C86* 0.0303(9) 0.0784(11) 0.0489(10) 0.0194(8) 0.0109(8) 0.0079(8)
F4* 0.032(2) 0.079(2) 0.049(2) 0.0205(18) 0.0130(19) 0.005(2)
F5* 0.0329(19) 0.078(2) 0.0487(19) 0.0164(18) 0.0109(18) 0.0050(19)
F6* 0.0317(18) 0.0781(19) 0.0503(19) 0.0167(18) 0.0108(17) 0.0089(17)
S2* 0.0220(10) 0.0788(13) 0.0387(13) 0.0151(11) 0.0068(11) 0.0088(11)
O12* 0.0221(18) 0.080(2) 0.037(2) 0.016(2) 0.0050(19) 0.0102(19)
O13* 0.0224(19) 0.078(2) 0.035(2) 0.0173(19) 0.0044(19) 0.0101(19)
O14* 0.0267(18) 0.082(2) 0.0366(18) 0.0160(18) 0.0064(17) 0.0070(18)

loop_
_atom_type_symbol
_atom_type_description
_atom_type_scat_dispersion_real
_atom_type_scat_dispersion_imag
_atom_type_scat_source
C C 0.0181 0.0091 'International Tables Vol C Tables 4.2.6.8 and 6.1.1.4'
H H 0.0000 0.0000 'International Tables Vol C Tables 4.2.6.8 and 6.1.1.4'
Cu Cu -1.9646 0.5888 'International Tables Vol C Tables 4.2.6.8 and 6.1.1.4'
N N 0.0311 0.0180 'International Tables Vol C Tables 4.2.6.8 and 6.1.1.4'
O O 0.0492 0.0322 'International Tables Vol C Tables 4.2.6.8 and 6.1.1.4'
S S 0.3331 0.5567 'International Tables Vol C Tables 4.2.6.8 and 6.1.1.4'
F F 0.0727 0.0534 'International Tables Vol C Tables 4.2.6.8 and 6.1.1.4'

loop_
_geom_angle_atom_site_label_1
_geom_angle_atom_site_label_2
_geom_angle_atom_site_label_3
_geom_angle
_geom_angle_site_symmetry_1
_geom_angle_site_symmetry_3
_geom_angle_publ_flag
N2 Cu1 N1 82.08(10) . . ?
N2 Cu1 O2 79.41(9) . . ?
N1 Cu1 O2 158.43(9) . . ?
N2 Cu1 N6 160.86(10) . . ?
N1 Cu1 N6 97.21(10) . . ?
O2 Cu1 N6 96.67(9) . . ?
N2 Cu1 N5 112.74(9) . . ?
N1 Cu1 N5 105.43(9) . . ?
O2 Cu1 N5 91.94(9) . . ?
N6 Cu1 N5 85.98(10) . . ?
N8 Cu2 N7 82.05(11) . . ?
N8 Cu2 N12 161.99(10) . . ?
N7 Cu2 N12 97.94(10) . . ?
N8 Cu2 O4 79.52(9) . . ?
N7 Cu2 O4 158.06(10) . . ?
N12 Cu2 O4 95.95(9) . . ?
N8 Cu2 N11 111.02(10) . . ?
N7 Cu2 N11 106.80(10) . . ?
N12 Cu2 N11 86.32(10) . . ?
O4 Cu2 N11 90.94(9) . . ?
N3 Cu3 N9 179.03(12) . . ?
N20 Cu6 N19 81.94(11) . . ?
N20 Cu6 O8 79.14(9) . . ?
N19 Cu6 O8 157.70(10) . . ?
N20 Cu6 N24 159.92(10) . . ?
N19 Cu6 N24 97.37(11) . . ?
O8 Cu6 N24 96.37(9) . . ?
N20 Cu6 N23 114.18(10) . . ?
N19 Cu6 N23 105.98(10) . . ?
O8 Cu6 N23 92.56(9) . . ?
N24 Cu6 N23 85.41(10) . . ?
N21 Cu7 N21 180.0 2_667 . ?
N14 Cu4 N13 81.28(11) . . ?
N14 Cu4 O6 79.40(9) . . ?
N13 Cu4 O6 157.56(10) . . ?
N14 Cu4 N18 158.20(10) . . ?
N13 Cu4 N18 97.20(11) . . ?
O6 Cu4 N18 96.50(9) . . ?
N14 Cu4 N17' 109.4(4) . . ?
N13 Cu4 N17' 110.5(5) . . ?
O6 Cu4 N17' 86.7(5) . . ?
N18 Cu4 N17' 91.6(4) . . ?
N14 Cu4 N17 118.06(15) . . ?
N13 Cu4 N17 105.56(15) . . ?
O6 Cu4 N17 93.60(14) . . ?
N18 Cu4 N17 83.42(15) . . ?
N15 Cu5 N15 180.0 2_655 . ?
N15 Cu5 N15' 10.3(6) 2_655 2_655 ?
N15 Cu5 N15' 169.7(6) . 2_655 ?
N15' Cu5 N15' 180.0 2_655 . ?
C7 O2 Cu1 112.97(17) . . ?
C35 O4 Cu2 113.88(17) . . ?
C107 O8 Cu6 113.32(17) . . ?
C63 O6 Cu4 113.12(18) . . ?
C1 N1 C28 122.3(2) . . ?
C1 N1 Cu1 114.76(19) . . ?
C28 N1 Cu1 122.23(19) . . ?
C2 N2 C6 123.4(2) . . ?
C2 N2 Cu1 116.56(19) . . ?
C6 N2 Cu1 119.33(19) . . ?
C7 N3 C8 123.6(2) . . ?
C7 N3 Cu3 112.2(2) . . ?
C8 N3 Cu3 121.13(19) . . ?
C16 N4 C15 109.5(3) . . ?
C16 N4 C14 111.0(3) . . ?
C15 N4 C14 109.6(3) . . ?
C18 N5 C17 109.9(2) . . ?
C18 N5 C19 110.2(2) . . ?
C17 N5 C19 106.9(2) . . ?
C18 N5 Cu1 111.99(19) . . ?
C17 N5 Cu1 120.03(19) . . ?
C19 N5 Cu1 96.72(17) . . ?
C21 N6 C20 109.5(2) . . ?
C21 N6 C22 108.2(2) . . ?
C20 N6 C22 111.8(2) . . ?
C21 N6 Cu1 110.18(17) . . ?
C20 N6 Cu1 108.82(18) . . ?
C22 N6 Cu1 108.32(17) . . ?
C29 N7 C56 121.9(2) . . ?
C29 N7 Cu2 115.0(2) . . ?
C56 N7 Cu2 122.8(2) . . ?
C30 N8 C34 122.9(3) . . ?
C30 N8 Cu2 116.7(2) . . ?
C34 N8 Cu2 119.57(19) . . ?
C35 N9 C36 123.2(3) . . ?
C35 N9 Cu3 110.7(2) . . ?
C36 N9 Cu3 122.8(2) . . ?
C43 N10 C44 109.5(3) . . ?
C43 N10 C42 109.1(3) . . ?
C44 N10 C42 111.8(3) . . ?
C46 N11 C47 109.7(2) . . ?
C46 N11 C45 110.3(2) . . ?
C47 N11 C45 107.3(2) . . ?
C46 N11 Cu2 112.91(19) . . ?
C47 N11 Cu2 97.05(18) . . ?
C45 N11 Cu2 118.51(19) . . ?
C49 N12 C50 107.6(2) . . ?
C49 N12 C48 109.8(2) . . ?
C50 N12 C48 112.9(2) . . ?
C49 N12 Cu2 111.19(19) . . ?
C50 N12 Cu2 107.24(18) . . ?
C48 N12 Cu2 108.08(19) . . ?
C101 N19 C128 122.1(3) . . ?
C101 N19 Cu6 114.8(2) . . ?
C128 N19 Cu6 122.1(2) . . ?
C106 N20 C102 123.0(3) . . ?
C106 N20 Cu6 119.5(2) . . ?
C102 N20 Cu6 116.8(2) . . ?
C107 N21 C108 123.5(3) . . ?
C107 N21 Cu7 111.9(2) . . ?
C108 N21 Cu7 120.7(2) . . ?
C115 N22 C116 109.7(3) . . ?
C115 N22 C114 109.2(3) . . ?
C116 N22 C114 110.7(3) . . ?
C119 N23 C118 109.5(3) . . ?
C119 N23 C117 107.6(3) . . ?
C118 N23 C117 109.2(2) . . ?
C119 N23 Cu6 97.35(17) . . ?
C118 N23 Cu6 114.11(19) . . ?
C117 N23 Cu6 118.01(19) . . ?
C121 N24 C120 108.4(2) . . ?
C121 N24 C122 108.2(2) . . ?
C120 N24 C122 112.5(2) . . ?
C121 N24 Cu6 110.87(18) . . ?
C120 N24 Cu6 108.88(19) . . ?
C122 N24 Cu6 108.0(2) . . ?
C57 N13 C84 121.9(3) . . ?
C57 N13 Cu4 115.8(2) . . ?
C84 N13 Cu4 121.7(2) . . ?
C58 N14 C62 122.9(3) . . ?
C58 N14 Cu4 117.3(2) . . ?
C62 N14 Cu4 118.9(2) . . ?
C77 N18 C78 107.9(3) . . ?
C77 N18 C76 108.8(2) . . ?
C78 N18 C76 112.2(2) . . ?
C77 N18 C76' 108.8(2) . . ?
C78 N18 C76' 112.2(2) . . ?
C77 N18 Cu4 110.96(19) . . ?
C78 N18 Cu4 108.31(19) . . ?
C76 N18 Cu4 108.7(2) . . ?
C76' N18 Cu4 108.7(2) . . ?
O1 C1 N1 129.3(3) . . ?
O1 C1 C2 118.6(3) . . ?
N1 C1 C2 112.0(2) . . ?
N2 C2 C3 120.1(3) . . ?
N2 C2 C1 113.8(2) . . ?
C3 C2 C1 125.9(3) . . ?
C4 C3 C2 117.8(3) . . ?
C4 C3 H3A 121.1 . . ?
C2 C3 H3A 121.1 . . ?
C3 C4 C5 121.0(3) . . ?
C3 C4 H4A 119.5 . . ?
C5 C4 H4A 119.5 . . ?
C6 C5 C4 117.8(3) . . ?
C6 C5 H5A 121.1 . . ?
C4 C5 H5A 121.1 . . ?
N2 C6 C5 119.8(3) . . ?
N2 C6 C7 109.0(2) . . ?
C5 C6 C7 131.0(3) . . ?
O2 C7 N3 119.9(3) . . ?
O2 C7 C6 114.3(2) . . ?
N3 C7 C6 125.8(3) . . ?
C9 C8 C13 120.8(3) . . ?
C9 C8 N3 120.1(3) . . ?
C13 C8 N3 118.9(3) . . ?
C10 C9 C8 119.9(4) . . ?
C10 C9 H9A 120.1 . . ?
C8 C9 H9A 120.1 . . ?
C11 C10 C9 120.2(4) . . ?
C11 C10 H10A 119.9 . . ?
C9 C10 H10A 119.9 . . ?
C10 C11 C12 120.0(3) . . ?
C10 C11 H11A 120.0 . . ?
C12 C11 H11A 120.0 . . ?
C11 C12 C13 121.2(4) . . ?
C11 C12 H12A 119.4 . . ?
C13 C12 H12A 119.4 . . ?
C8 C13 C12 118.0(3) . . ?
C8 C13 C14 121.2(3) . . ?
C12 C13 C14 120.8(3) . . ?
N4 C14 C13 112.5(3) . . ?
N4 C14 H14A 109.1 . . ?
C13 C14 H14A 109.1 . . ?
N4 C14 H14B 109.1 . . ?
C13 C14 H14B 109.1 . . ?
H14A C14 H14B 107.8 . . ?
N4 C15 H15A 109.5 . . ?
N4 C15 H15B 109.5 . . ?
H15A C15 H15B 109.5 . . ?
N4 C15 H15C 109.5 . . ?
H15A C15 H15C 109.5 . . ?
H15B C15 H15C 109.5 . . ?
N4 C16 C17 114.3(3) . . ?
N4 C16 H16A 108.7 . . ?
C17 C16 H16A 108.7 . . ?
N4 C16 H16B 108.7 . . ?
C17 C16 H16B 108.7 . . ?
H16A C16 H16B 107.6 . . ?
N5 C17 C16 114.8(3) . . ?
N5 C17 H17A 108.6 . . ?
C16 C17 H17A 108.6 . . ?
N5 C17 H17B 108.6 . . ?
C16 C17 H17B 108.6 . . ?
H17A C17 H17B 107.5 . . ?
N5 C18 H18A 109.5 . . ?
N5 C18 H18B 109.5 . . ?
H18A C18 H18B 109.5 . . ?
N5 C18 H18C 109.5 . . ?
H18A C18 H18C 109.5 . . ?
H18B C18 H18C 109.5 . . ?
N5 C19 C20 112.3(2) . . ?
N5 C19 H19A 109.1 . . ?
C20 C19 H19A 109.1 . . ?
N5 C19 H19B 109.1 . . ?
C20 C19 H19B 109.1 . . ?
H19A C19 H19B 107.9 . . ?
N6 C20 C19 110.3(2) . . ?
N6 C20 H20A 109.6 . . ?
C19 C20 H20A 109.6 . . ?
N6 C20 H20B 109.6 . . ?
C19 C20 H20B 109.6 . . ?
H20A C20 H20B 108.1 . . ?
N6 C21 H21A 109.5 . . ?
N6 C21 H21B 109.5 . . ?
H21A C21 H21B 109.5 . . ?
N6 C21 H21C 109.5 . . ?
H21A C21 H21C 109.5 . . ?
H21B C21 H21C 109.5 . . ?
N6 C22 C23 114.2(2) . . ?
N6 C22 H22A 108.7 . . ?
C23 C22 H22A 108.7 . . ?
N6 C22 H22B 108.7 . . ?
C23 C22 H22B 108.7 . . ?
H22A C22 H22B 107.6 . . ?
C24 C23 C28 119.1(3) . . ?
C24 C23 C22 119.2(3) . . ?
C28 C23 C22 121.7(3) . . ?
C25 C24 C23 121.7(3) . . ?
C25 C24 H24A 119.1 . . ?
C23 C24 H24A 119.1 . . ?
C24 C25 C26 119.3(3) . . ?
C24 C25 H25A 120.4 . . ?
C26 C25 H25A 120.4 . . ?
C25 C26 C27 120.2(3) . . ?
C25 C26 H26A 119.9 . . ?
C27 C26 H26A 119.9 . . ?
C26 C27 C28 121.0(3) . . ?
C26 C27 H27A 119.5 . . ?
C28 C27 H27A 119.5 . . ?
N1 C28 C27 123.5(3) . . ?
N1 C28 C23 117.7(2) . . ?
C27 C28 C23 118.7(3) . . ?
O3 C29 N7 129.9(3) . . ?
O3 C29 C30 118.6(3) . . ?
N7 C29 C30 111.5(2) . . ?
N8 C30 C31 120.1(3) . . ?
N8 C30 C29 113.9(3) . . ?
C31 C30 C29 125.9(3) . . ?
C30 C31 C32 118.0(3) . . ?
C30 C31 H31A 121.0 . . ?
C32 C31 H31A 121.0 . . ?
C33 C32 C31 121.1(3) . . ?
C33 C32 H32A 119.5 . . ?
C31 C32 H32A 119.5 . . ?
C34 C33 C32 117.8(3) . . ?
C34 C33 H33A 121.1 . . ?
C32 C33 H33A 121.1 . . ?
N8 C34 C33 120.1(3) . . ?
N8 C34 C35 109.1(2) . . ?
C33 C34 C35 130.6(3) . . ?
O4 C35 N9 119.0(3) . . ?
O4 C35 C34 114.5(2) . . ?
N9 C35 C34 126.4(3) . . ?
C37 C36 C41 121.0(3) . . ?
C37 C36 N9 119.7(3) . . ?
C41 C36 N9 119.0(3) . . ?
C36 C37 C38 120.0(3) . . ?
C36 C37 H37A 120.0 . . ?
C38 C37 H37A 120.0 . . ?
C39 C38 C37 119.5(3) . . ?
C39 C38 H38A 120.2 . . ?
C37 C38 H38A 120.2 . . ?
C40 C39 C38 119.9(3) . . ?
C40 C39 H39A 120.1 . . ?
C38 C39 H39A 120.1 . . ?
C39 C40 C41 121.8(4) . . ?
C39 C40 H40A 119.1 . . ?
C41 C40 H40A 119.1 . . ?
C40 C41 C36 117.8(3) . . ?
C40 C41 C42 121.3(3) . . ?
C36 C41 C42 120.9(3) . . ?
N10 C42 C41 113.4(3) . . ?
N10 C42 H42A 108.9 . . ?
C41 C42 H42A 108.9 . . ?
N10 C42 H42B 108.9 . . ?
C41 C42 H42B 108.9 . . ?
H42A C42 H42B 107.7 . . ?
N10 C43 H43A 109.5 . . ?
N10 C43 H43B 109.5 . . ?
H43A C43 H43B 109.5 . . ?
N10 C43 H43C 109.5 . . ?
H43A C43 H43C 109.5 . . ?
H43B C43 H43C 109.5 . . ?
N10 C44 C45 115.2(3) . . ?
N10 C44 H44A 108.5 . . ?
C45 C44 H44A 108.5 . . ?
N10 C44 H44B 108.5 . . ?
C45 C44 H44B 108.5 . . ?
H44A C44 H44B 107.5 . . ?
N11 C45 C44 115.3(3) . . ?
N11 C45 H45A 108.4 . . ?
C44 C45 H45A 108.4 . . ?
N11 C45 H45B 108.4 . . ?
C44 C45 H45B 108.4 . . ?
H45A C45 H45B 107.5 . . ?
N11 C46 H46A 109.5 . . ?
N11 C46 H46B 109.5 . . ?
H46A C46 H46B 109.5 . . ?
N11 C46 H46C 109.5 . . ?
H46A C46 H46C 109.5 . . ?
H46B C46 H46C 109.5 . . ?
N11 C47 C48 112.7(3) . . ?
N11 C47 H47A 109.0 . . ?
C48 C47 H47A 109.0 . . ?
N11 C47 H47B 109.0 . . ?
C48 C47 H47B 109.0 . . ?
H47A C47 H47B 107.8 . . ?
N12 C48 C47 109.9(2) . . ?
N12 C48 H48A 109.7 . . ?
C47 C48 H48A 109.7 . . ?
N12 C48 H48B 109.7 . . ?
C47 C48 H48B 109.7 . . ?
H48A C48 H48B 108.2 . . ?
N12 C49 H49A 109.5 . . ?
N12 C49 H49B 109.5 . . ?
H49A C49 H49B 109.5 . . ?
N12 C49 H49C 109.5 . . ?
H49A C49 H49C 109.5 . . ?
H49B C49 H49C 109.5 . . ?
N12 C50 C51 115.1(3) . . ?
N12 C50 H50A 108.5 . . ?
C51 C50 H50A 108.5 . . ?
N12 C50 H50B 108.5 . . ?
C51 C50 H50B 108.5 . . ?
H50A C50 H50B 107.5 . . ?
C52 C51 C56 119.5(3) . . ?
C52 C51 C50 118.6(3) . . ?
C56 C51 C50 121.8(3) . . ?
C53 C52 C51 121.2(3) . . ?
C53 C52 H52A 119.4 . . ?
C51 C52 H52A 119.4 . . ?
C52 C53 C54 119.6(3) . . ?
C52 C53 H53A 120.2 . . ?
C54 C53 H53A 120.2 . . ?
C53 C54 C55 120.2(3) . . ?
C53 C54 H54A 119.9 . . ?
C55 C54 H54A 119.9 . . ?
C54 C55 C56 120.8(3) . . ?
C54 C55 H55A 119.6 . . ?
C56 C55 H55A 119.6 . . ?
C55 C56 N7 123.4(3) . . ?
C55 C56 C51 118.7(3) . . ?
N7 C56 C51 117.9(3) . . ?
O7 C101 N19 130.0(3) . . ?
O7 C101 C102 117.9(3) . . ?
N19 C101 C102 112.1(3) . . ?
N20 C102 C103 120.3(3) . . ?
N20 C102 C101 113.1(3) . . ?
C103 C102 C101 126.5(3) . . ?
C102 C103 C104 118.2(3) . . ?
C102 C103 H10B 120.9 . . ?
C104 C103 H10B 120.9 . . ?
C103 C104 C105 120.6(3) . . ?
C103 C104 H10C 119.7 . . ?
C105 C104 H10C 119.7 . . ?
C106 C105 C104 118.3(3) . . ?
C106 C105 H10D 120.9 . . ?
C104 C105 H10D 120.9 . . ?
N20 C106 C105 119.6(3) . . ?
N20 C106 C107 108.9(3) . . ?
C105 C106 C107 131.4(3) . . ?
O8 C107 N21 119.6(3) . . ?
O8 C107 C106 114.4(2) . . ?
N21 C107 C106 125.9(3) . . ?
C109 C108 C113 121.0(3) . . ?
C109 C108 N21 120.0(3) . . ?
C113 C108 N21 118.6(3) . . ?
C108 C109 C110 119.3(3) . . ?
C108 C109 H10E 120.3 . . ?
C110 C109 H10E 120.3 . . ?
C111 C110 C109 120.3(4) . . ?
C111 C110 H11B 119.8 . . ?
C109 C110 H11B 119.8 . . ?
C110 C111 C112 120.2(3) . . ?
C110 C111 H11C 119.9 . . ?
C112 C111 H11C 119.9 . . ?
C113 C112 C111 120.6(3) . . ?
C113 C112 H11D 119.7 . . ?
C111 C112 H11D 119.7 . . ?
C112 C113 C108 118.6(3) . . ?
C112 C113 C114 119.9(3) . . ?
C108 C113 C114 121.5(3) . . ?
N22 C114 C113 112.8(3) . . ?
N22 C114 H11E 109.0 . . ?
C113 C114 H11E 109.0 . . ?
N22 C114 H11F 109.0 . . ?
C113 C114 H11F 109.0 . . ?
H11E C114 H11F 107.8 . . ?
N22 C115 H11G 109.5 . . ?
N22 C115 H11H 109.5 . . ?
H11G C115 H11H 109.5 . . ?
N22 C115 H11I 109.5 . . ?
H11G C115 H11I 109.5 . . ?
H11H C115 H11I 109.5 . . ?
N22 C116 C117 113.9(3) . . ?
N22 C116 H11J 108.8 . . ?
C117 C116 H11J 108.8 . . ?
N22 C116 H11K 108.8 . . ?
C117 C116 H11K 108.8 . . ?
H11J C116 H11K 107.7 . . ?
N23 C117 C116 115.1(3) . . ?
N23 C117 H11L 108.5 . . ?
C116 C117 H11L 108.5 . . ?
N23 C117 H11M 108.5 . . ?
C116 C117 H11M 108.5 . . ?
H11L C117 H11M 107.5 . . ?
N23 C118 H11N 109.5 . . ?
N23 C118 H11O 109.5 . . ?
H11N C118 H11O 109.5 . . ?
N23 C118 H11P 109.5 . . ?
H11N C118 H11P 109.5 . . ?
H11O C118 H11P 109.5 . . ?
N23 C119 C120 112.0(3) . . ?
N23 C119 H11Q 109.2 . . ?
C120 C119 H11Q 109.2 . . ?
N23 C119 H11R 109.2 . . ?
C120 C119 H11R 109.2 . . ?
H11Q C119 H11R 107.9 . . ?
N24 C120 C119 109.7(3) . . ?
N24 C120 H12B 109.7 . . ?
C119 C120 H12B 109.7 . . ?
N24 C120 H12C 109.7 . . ?
C119 C120 H12C 109.7 . . ?
H12B C120 H12C 108.2 . . ?
N24 C121 H12D 109.5 . . ?
N24 C121 H12E 109.5 . . ?
H12D C121 H12E 109.5 . . ?
N24 C121 H12F 109.5 . . ?
H12D C121 H12F 109.5 . . ?
H12E C121 H12F 109.5 . . ?
N24 C122 C123 114.5(3) . . ?
N24 C122 H12G 108.6 . . ?
C123 C122 H12G 108.6 . . ?
N24 C122 H12H 108.6 . . ?
C123 C122 H12H 108.6 . . ?
H12G C122 H12H 107.6 . . ?
C124 C123 C128 119.4(3) . . ?
C124 C123 C122 118.5(4) . . ?
C128 C123 C122 122.1(3) . . ?
C125 C124 C123 121.1(4) . . ?
C125 C124 H12I 119.5 . . ?
C123 C124 H12I 119.5 . . ?
C124 C125 C126 119.0(4) . . ?
C124 C125 H12J 120.5 . . ?
C126 C125 H12J 120.5 . . ?
C127 C126 C125 121.1(4) . . ?
C127 C126 H12K 119.5 . . ?
C125 C126 H12K 119.5 . . ?
C126 C127 C128 120.5(4) . . ?
C126 C127 H12L 119.7 . . ?
C128 C127 H12L 119.7 . . ?
C127 C128 N19 123.2(4) . . ?
C127 C128 C123 119.0(3) . . ?
N19 C128 C123 117.8(3) . . ?
O5 C57 N13 129.8(3) . . ?
O5 C57 C58 118.4(3) . . ?
N13 C57 C58 111.7(2) . . ?
N14 C58 C59 120.9(3) . . ?
N14 C58 C57 112.9(3) . . ?
C59 C58 C57 126.1(3) . . ?
C58 C59 C60 117.7(3) . . ?
C58 C59 H59A 121.1 . . ?
C60 C59 H59A 121.1 . . ?
C59 C60 C61 120.5(3) . . ?
C59 C60 H60A 119.7 . . ?
C61 C60 H60A 119.7 . . ?
C62 C61 C60 118.2(3) . . ?
C62 C61 H61A 120.9 . . ?
C60 C61 H61A 120.9 . . ?
N14 C62 C61 119.7(3) . . ?
N14 C62 C63 109.4(3) . . ?
C61 C62 C63 130.6(3) . . ?
O6 C63 N15 118.7(4) . . ?
O6 C63 N15' 122.5(10) . . ?
O6 C63 C62 114.5(3) . . ?
N15 C63 C62 126.8(4) . . ?
N15' C63 C62 121.1(10) . . ?
C63 N15 C64 122.1(5) . . ?
C63 N15 Cu5 115.7(5) . . ?
C64 N15 Cu5 120.5(5) . . ?
C72 N16 C71 109.4(4) . . ?
C72 N16 C70 110.7(4) . . ?
C71 N16 C70 110.3(4) . . ?
C75 N17 C74 110.4(4) . . ?
C75 N17 C73 105.4(4) . . ?
C74 N17 C73 109.7(4) . . ?
C75 N17 Cu4 98.5(3) . . ?
C74 N17 Cu4 115.0(3) . . ?
C73 N17 Cu4 116.7(3) . . ?
C65 C64 C69 120.3(5) . . ?
C65 C64 N15 119.6(4) . . ?
C69 C64 N15 119.9(5) . . ?
C64 C65 C66 120.4(5) . . ?
C64 C65 H65A 119.8 . . ?
C66 C65 H65A 119.8 . . ?
C65 C66 C67 118.7(5) . . ?
C65 C66 H66A 120.6 . . ?
C67 C66 H66A 120.6 . . ?
C68 C67 C66 120.6(5) . . ?
C68 C67 H67A 119.7 . . ?
C66 C67 H67A 119.7 . . ?
C69 C68 C67 119.9(5) . . ?
C69 C68 H68A 120.1 . . ?
C67 C68 H68A 120.1 . . ?
C68 C69 C64 120.1(6) . . ?
C68 C69 C70 119.1(5) . . ?
C64 C69 C70 120.7(4) . . ?
N16 C70 C69 113.8(4) . . ?
N16 C70 H70A 108.8 . . ?
C69 C70 H70A 108.8 . . ?
N16 C70 H70B 108.8 . . ?
C69 C70 H70B 108.8 . . ?
H70A C70 H70B 107.7 . . ?
N16 C71 H71A 109.5 . . ?
N16 C71 H71B 109.5 . . ?
H71A C71 H71B 109.5 . . ?
N16 C71 H71C 109.5 . . ?
H71A C71 H71C 109.5 . . ?
H71B C71 H71C 109.5 . . ?
N16 C72 C73 113.9(4) . . ?
N16 C72 H72A 108.8 . . ?
C73 C72 H72A 108.8 . . ?
N16 C72 H72B 108.8 . . ?
C73 C72 H72B 108.8 . . ?
H72A C72 H72B 107.7 . . ?
N17 C73 C72 113.9(4) . . ?
N17 C73 H73A 108.8 . . ?
C72 C73 H73A 108.8 . . ?
N17 C73 H73B 108.8 . . ?
C72 C73 H73B 108.8 . . ?
H73A C73 H73B 107.7 . . ?
N17 C74 H74A 109.5 . . ?
N17 C74 H74B 109.5 . . ?
H74A C74 H74B 109.5 . . ?
N17 C74 H74C 109.5 . . ?
H74A C74 H74C 109.5 . . ?
H74B C74 H74C 109.5 . . ?
N17 C75 C76 109.4(3) . . ?
N17 C75 H75A 109.8 . . ?
C76 C75 H75A 109.8 . . ?
N17 C75 H75B 109.8 . . ?
C76 C75 H75B 109.8 . . ?
H75A C75 H75B 108.2 . . ?
N18 C76 C75 110.1(3) . . ?
N18 C76 H76A 109.6 . . ?
C75 C76 H76A 109.6 . . ?
N18 C76 H76B 109.6 . . ?
C75 C76 H76B 109.6 . . ?
H76A C76 H76B 108.2 . . ?
C63 N15' C64' 126.0(17) . . ?
C63 N15' Cu5 104.8(13) . . ?
C64' N15' Cu5 121.0(14) . . ?
C72' N16' C70' 114.2(13) . . ?
C72' N16' C71' 110.4(12) . . ?
C70' N16' C71' 107.4(12) . . ?
C73' N17' C74' 109.9(14) . . ?
C73' N17' C75' 114.8(13) . . ?
C74' N17' C75' 107.1(12) . . ?
C73' N17' Cu4 119.2(12) . . ?
C74' N17' Cu4 112.0(11) . . ?
C75' N17' Cu4 92.4(8) . . ?
C69' C64' C65' 122.8(15) . . ?
C69' C64' N15' 118.4(16) . . ?
C65' C64' N15' 118.8(14) . . ?
C64' C65' C66' 118.2(15) . . ?
C64' C65' H65B 120.9 . . ?
C66' C65' H65B 120.9 . . ?
C65' C66' C67' 114.8(15) . . ?
C65' C66' H66B 122.6 . . ?
C67' C66' H66B 122.6 . . ?
C68' C67' C66' 126.4(15) . . ?
C68' C67' H67B 116.8 . . ?
C66' C67' H67B 116.8 . . ?
C69' C68' C67' 113.8(16) . . ?
C69' C68' H68B 123.1 . . ?
C67' C68' H68B 123.1 . . ?
C64' C69' C68' 123.3(18) . . ?
C64' C69' C70' 122.0(14) . . ?
C68' C69' C70' 114.6(16) . . ?
C69' C70' N16' 116.0(13) . . ?
C69' C70' H70C 108.3 . . ?
N16' C70' H70C 108.3 . . ?
C69' C70' H70D 108.3 . . ?
N16' C70' H70D 108.3 . . ?
H70C C70' H70D 107.4 . . ?
N16' C71' H71D 109.5 . . ?
N16' C71' H71E 109.5 . . ?
H71D C71' H71E 109.5 . . ?
N16' C71' H71F 109.5 . . ?
H71D C71' H71F 109.5 . . ?
H71E C71' H71F 109.5 . . ?
N16' C72' C73' 114.6(13) . . ?
N16' C72' H72C 108.6 . . ?
C73' C72' H72C 108.6 . . ?
N16' C72' H72D 108.6 . . ?
C73' C72' H72D 108.6 . . ?
H72C C72' H72D 107.6 . . ?
N17' C73' C72' 116.2(13) . . ?
N17' C73' H73C 108.2 . . ?
C72' C73' H73C 108.2 . . ?
N17' C73' H73D 108.2 . . ?
C72' C73' H73D 108.2 . . ?
H73C C73' H73D 107.4 . . ?
N17' C74' H74D 109.5 . . ?
N17' C74' H74E 109.5 . . ?
H74D C74' H74E 109.5 . . ?
N17' C74' H74F 109.5 . . ?
H74D C74' H74F 109.5 . . ?
H74E C74' H74F 109.5 . . ?
C76' C75' N17' 118.4(7) . . ?
C76' C75' H75C 107.7 . . ?
N17' C75' H75C 107.7 . . ?
C76' C75' H75D 107.7 . . ?
N17' C75' H75D 107.7 . . ?
H75C C75' H75D 107.1 . . ?
N18 C76' C75' 110.1(3) . . ?
N18 C76' H76C 109.6 . . ?
C75' C76' H76C 109.6 . . ?
N18 C76' H76D 109.6 . . ?
C75' C76' H76D 109.6 . . ?
H76C C76' H76D 108.2 . . ?
N18 C77 H77A 109.5 . . ?
N18 C77 H77B 109.5 . . ?
H77A C77 H77B 109.5 . . ?
N18 C77 H77C 109.5 . . ?
H77A C77 H77C 109.5 . . ?
H77B C77 H77C 109.5 . . ?
N18 C78 C79 114.6(3) . . ?
N18 C78 H78A 108.6 . . ?
C79 C78 H78A 108.6 . . ?
N18 C78 H78B 108.6 . . ?
C79 C78 H78B 108.6 . . ?
H78A C78 H78B 107.6 . . ?
C80 C79 C84 119.1(3) . . ?
C80 C79 C78 119.3(3) . . ?
C84 C79 C78 121.5(3) . . ?
C79 C80 C81 121.2(4) . . ?
C79 C80 H80A 119.4 . . ?
C81 C80 H80A 119.4 . . ?
C82 C81 C80 119.7(4) . . ?
C82 C81 H81A 120.1 . . ?
C80 C81 H81A 120.1 . . ?
C81 C82 C83 120.7(4) . . ?
C81 C82 H82A 119.6 . . ?
C83 C82 H82A 119.6 . . ?
C82 C83 C84 119.4(4) . . ?
C82 C83 H83A 120.3 . . ?
C84 C83 H83A 120.3 . . ?
C83 C84 C79 119.8(3) . . ?
C83 C84 N13 122.3(3) . . ?
C79 C84 N13 117.8(3) . . ?
F1 C85 F3 107.1(7) . . ?
F1 C85 F2 104.4(6) . . ?
F3 C85 F2 105.1(7) . . ?
F1 C85 S1 115.9(6) . . ?
F3 C85 S1 112.3(6) . . ?
F2 C85 S1 111.2(6) . . ?
O9 S1 O11 117.2(5) . . ?
O9 S1 O10 115.4(5) . . ?
O11 S1 O10 116.3(5) . . ?
O9 S1 C85 101.4(5) . . ?
O11 S1 C85 101.9(6) . . ?
O10 S1 C85 100.4(5) . . ?
F3' C85' F1' 111.4(8) . . ?
F3' C85' F2' 108.9(7) . . ?
F1' C85' F2' 110.0(8) . . ?
F3' C85' S1' 106.8(7) . . ?
F1' C85' S1' 108.1(7) . . ?
F2' C85' S1' 111.5(7) . . ?
O10' S1' O11' 113.3(6) . . ?
O10' S1' O9' 116.5(6) . . ?
O11' S1' O9' 115.9(6) . . ?
O10' S1' C85' 104.6(7) . . ?
O11' S1' C85' 105.4(5) . . ?
O9' S1' C85' 98.5(6) . . ?
F3" C85" F2" 108.6(7) . . ?
F3" C85" F1" 108.3(7) . . ?
F2" C85" F1" 104.9(7) . . ?
F3" C85" S1" 112.3(6) . . ?
F2" C85" S1" 113.5(7) . . ?
F1" C85" S1" 108.9(7) . . ?
O9" S1" O11" 116.0(6) . . ?
O9" S1" O10" 116.0(6) . . ?
O11" S1" O10" 113.1(6) . . ?
O9" S1" C85" 102.0(5) . . ?
O11" S1" C85" 100.9(5) . . ?
O10" S1" C85" 106.5(6) . . ?
N25 C87 C88 173.4(11) . . ?
C87 C88 H88A 109.5 . . ?
C87 C88 H88B 109.5 . . ?
H88A C88 H88B 109.5 . . ?
C87 C88 H88C 109.5 . . ?
H88A C88 H88C 109.5 . . ?
H88B C88 H88C 109.5 . . ?
N25' C87' C88' 170(3) . . ?
C87' C88' H88D 109.5 . . ?
C87' C88' H88E 109.5 . . ?
H88D C88' H88E 109.5 . . ?
C87' C88' H88F 109.5 . . ?
H88D C88' H88F 109.5 . . ?
H88E C88' H88F 109.5 . . ?
N26 C89 C90 177.8(11) . . ?
C89 C90 H90A 109.5 . . ?
C89 C90 H90B 109.5 . . ?
H90A C90 H90B 109.5 . . ?
C89 C90 H90C 109.5 . . ?
H90A C90 H90C 109.5 . . ?
H90B C90 H90C 109.5 . . ?
N26' C89' C90' 173(3) . . ?
C89' C90' H90D 109.5 . . ?
C89' C90' H90E 109.5 . . ?
H90D C90' H90E 109.5 . . ?
C89' C90' H90F 109.5 . . ?
H90D C90' H90F 109.5 . . ?
H90E C90' H90F 109.5 . . ?
F5 C86 F4 108.5(10) . . ?
F5 C86 F6 117.0(8) . . ?
F4 C86 F6 104.3(8) . . ?
F5 C86 S2 111.7(7) . . ?
F4 C86 S2 116.6(7) . . ?
F6 C86 S2 98.6(6) . . ?
O13 S2 O14 125.6(11) . . ?
O13 S2 O12 103.6(10) . . ?
O14 S2 O12 100.5(10) . . ?
O13 S2 C86 121.2(9) . . ?
O14 S2 C86 98.3(8) . . ?
O12 S2 C86 104.3(9) . . ?
F6' C86' F4' 106.6(9) . . ?
F6' C86' F5' 110.4(9) . . ?
F4' C86' F5' 89.6(7) . . ?
F6' C86' S2' 121.8(8) . . ?
F4' C86' S2' 115.7(7) . . ?
F5' C86' S2' 108.1(7) . . ?
O12' S2' O14' 115.3(7) . . ?
O12' S2' O13' 113.7(7) . . ?
O14' S2' O13' 111.4(7) . . ?
O12' S2' C86' 104.2(6) . . ?
O14' S2' C86' 103.2(6) . . ?
O13' S2' C86' 108.0(7) . . ?
F5" C86" F6" 102.0(6) . . ?
F5" C86" F4" 107.3(6) . . ?
F6" C86" F4" 99.0(6) . . ?
F5" C86" S2" 115.7(6) . . ?
F6" C86" S2" 120.3(5) . . ?
F4" C86" S2" 110.8(5) . . ?
O14" S2" O12" 121.4(5) . . ?
O14" S2" O13" 112.0(5) . . ?
O12" S2" O13" 116.6(6) . . ?
O14" S2" C86" 107.0(5) . . ?
O12" S2" C86" 94.0(5) . . ?
O13" S2" C86" 101.2(4) . . ?
F4* C86* F6* 106.0(13) . . ?
F4* C86* F5* 100.0(13) . . ?
F6* C86* F5* 97.4(12) . . ?
F4* C86* S2* 124.8(11) . . ?
F6* C86* S2* 114.2(11) . . ?
F5* C86* S2* 110.3(11) . . ?
O13* S2* O14* 115.7(11) . . ?
O13* S2* O12* 115.2(12) . . ?
O14* S2* O12* 104.2(11) . . ?
O13* S2* C86* 114.1(10) . . ?
O14* S2* C86* 101.4(9) . . ?
O12* S2* C86* 104.6(11) . . ?

loop_
_geom_bond_atom_site_label_1
_geom_bond_atom_site_label_2
_geom_bond_distance
_geom_bond_site_symmetry_2
_geom_bond_publ_flag
Cu1 N2 1.922(2) . ?
Cu1 N1 1.978(2) . ?
Cu1 O2 2.013(2) . ?
Cu1 N6 2.016(2) . ?
Cu1 N5 2.294(3) . ?
Cu2 N8 1.919(2) . ?
Cu2 N7 1.982(2) . ?
Cu2 N12 2.008(3) . ?
Cu2 O4 2.015(2) . ?
Cu2 N11 2.298(3) . ?
Cu3 N3 1.880(2) . ?
Cu3 N9 1.882(2) . ?
Cu6 N20 1.924(3) . ?
Cu6 N19 1.977(2) . ?
Cu6 O8 2.017(2) . ?
Cu6 N24 2.026(3) . ?
Cu6 N23 2.280(2) . ?
Cu7 N21 1.877(3) 2_667 ?
Cu7 N21 1.877(3) . ?
Cu4 N14 1.930(3) . ?
Cu4 N13 1.972(2) . ?
Cu4 O6 2.021(2) . ?
Cu4 N18 2.030(3) . ?
Cu4 N17' 2.276(19) . ?
Cu4 N17 2.285(6) . ?
Cu5 N15 1.837(7) 2_655 ?
Cu5 N15 1.837(7) . ?
Cu5 N15' 1.97(2) 2_655 ?
Cu5 N15' 1.97(2) . ?
O1 C1 1.241(4) . ?
O2 C7 1.286(3) . ?
O3 C29 1.232(4) . ?
O4 C35 1.294(4) . ?
O7 C101 1.241(4) . ?
O8 C107 1.283(4) . ?
O5 C57 1.243(4) . ?
O6 C63 1.283(4) . ?
N1 C1 1.349(4) . ?
N1 C28 1.404(4) . ?
N2 C2 1.327(4) . ?
N2 C6 1.329(4) . ?
N3 C7 1.305(4) . ?
N3 C8 1.428(4) . ?
N4 C16 1.466(5) . ?
N4 C15 1.467(4) . ?
N4 C14 1.477(4) . ?
N5 C18 1.479(4) . ?
N5 C17 1.483(4) . ?
N5 C19 1.495(4) . ?
N6 C21 1.491(4) . ?
N6 C20 1.497(4) . ?
N6 C22 1.500(4) . ?
N7 C29 1.353(4) . ?
N7 C56 1.409(4) . ?
N8 C30 1.331(4) . ?
N8 C34 1.345(4) . ?
N9 C35 1.303(4) . ?
N9 C36 1.432(4) . ?
N10 C43 1.462(4) . ?
N10 C44 1.468(4) . ?
N10 C42 1.477(4) . ?
N11 C46 1.469(4) . ?
N11 C47 1.490(4) . ?
N11 C45 1.496(4) . ?
N12 C49 1.495(4) . ?
N12 C50 1.499(4) . ?
N12 C48 1.501(4) . ?
N19 C101 1.350(5) . ?
N19 C128 1.408(5) . ?
N20 C106 1.331(4) . ?
N20 C102 1.337(4) . ?
N21 C107 1.301(4) . ?
N21 C108 1.435(4) . ?
N22 C115 1.468(4) . ?
N22 C116 1.470(5) . ?
N22 C114 1.476(4) . ?
N23 C119 1.479(4) . ?
N23 C118 1.483(4) . ?
N23 C117 1.487(4) . ?
N24 C121 1.484(4) . ?
N24 C120 1.492(4) . ?
N24 C122 1.500(4) . ?
N13 C57 1.348(4) . ?
N13 C84 1.421(4) . ?
N14 C58 1.329(4) . ?
N14 C62 1.332(4) . ?
N18 C77 1.484(4) . ?
N18 C78 1.495(4) . ?
N18 C76 1.496(4) . ?
N18 C76' 1.496(4) . ?
C1 C2 1.511(4) . ?
C2 C3 1.389(4) . ?
C3 C4 1.385(5) . ?
C3 H3A 0.9500 . ?
C4 C5 1.397(4) . ?
C4 H4A 0.9500 . ?
C5 C6 1.387(4) . ?
C5 H5A 0.9500 . ?
C6 C7 1.512(4) . ?
C8 C9 1.395(5) . ?
C8 C13 1.397(5) . ?
C9 C10 1.395(5) . ?
C9 H9A 0.9500 . ?
C10 C11 1.371(6) . ?
C10 H10A 0.9500 . ?
C11 C12 1.394(6) . ?
C11 H11A 0.9500 . ?
C12 C13 1.401(5) . ?
C12 H12A 0.9500 . ?
C13 C14 1.512(5) . ?
C14 H14A 0.9900 . ?
C14 H14B 0.9900 . ?
C15 H15A 0.9800 . ?
C15 H15B 0.9800 . ?
C15 H15C 0.9800 . ?
C16 C17 1.529(5) . ?
C16 H16A 0.9900 . ?
C16 H16B 0.9900 . ?
C17 H17A 0.9900 . ?
C17 H17B 0.9900 . ?
C18 H18A 0.9800 . ?
C18 H18B 0.9800 . ?
C18 H18C 0.9800 . ?
C19 C20 1.517(4) . ?
C19 H19A 0.9900 . ?
C19 H19B 0.9900 . ?
C20 H20A 0.9900 . ?
C20 H20B 0.9900 . ?
C21 H21A 0.9800 . ?
C21 H21B 0.9800 . ?
C21 H21C 0.9800 . ?
C22 C23 1.509(4) . ?
C22 H22A 0.9900 . ?
C22 H22B 0.9900 . ?
C23 C24 1.400(4) . ?
C23 C28 1.415(4) . ?
C24 C25 1.388(5) . ?
C24 H24A 0.9500 . ?
C25 C26 1.391(5) . ?
C25 H25A 0.9500 . ?
C26 C27 1.395(4) . ?
C26 H26A 0.9500 . ?
C27 C28 1.407(4) . ?
C27 H27A 0.9500 . ?
C29 C30 1.517(4) . ?
C30 C31 1.385(4) . ?
C31 C32 1.394(4) . ?
C31 H31A 0.9500 . ?
C32 C33 1.392(4) . ?
C32 H32A 0.9500 . ?
C33 C34 1.386(4) . ?
C33 H33A 0.9500 . ?
C34 C35 1.510(4) . ?
C36 C37 1.388(5) . ?
C36 C41 1.397(5) . ?
C37 C38 1.397(5) . ?
C37 H37A 0.9500 . ?
C38 C39 1.387(6) . ?
C38 H38A 0.9500 . ?
C39 C40 1.380(6) . ?
C39 H39A 0.9500 . ?
C40 C41 1.395(5) . ?
C40 H40A 0.9500 . ?
C41 C42 1.515(5) . ?
C42 H42A 0.9900 . ?
C42 H42B 0.9900 . ?
C43 H43A 0.9800 . ?
C43 H43B 0.9800 . ?
C43 H43C 0.9800 . ?
C44 C45 1.533(4) . ?
C44 H44A 0.9900 . ?
C44 H44B 0.9900 . ?
C45 H45A 0.9900 . ?
C45 H45B 0.9900 . ?
C46 H46A 0.9800 . ?
C46 H46B 0.9800 . ?
C46 H46C 0.9800 . ?
C47 C48 1.517(4) . ?
C47 H47A 0.9900 . ?
C47 H47B 0.9900 . ?
C48 H48A 0.9900 . ?
C48 H48B 0.9900 . ?
C49 H49A 0.9800 . ?
C49 H49B 0.9800 . ?
C49 H49C 0.9800 . ?
C50 C51 1.507(4) . ?
C50 H50A 0.9900 . ?
C50 H50B 0.9900 . ?
C51 C52 1.390(5) . ?
C51 C56 1.422(5) . ?
C52 C53 1.388(5) . ?
C52 H52A 0.9500 . ?
C53 C54 1.392(5) . ?
C53 H53A 0.9500 . ?
C54 C55 1.395(5) . ?
C54 H54A 0.9500 . ?
C55 C56 1.398(4) . ?
C55 H55A 0.9500 . ?
C101 C102 1.514(5) . ?
C102 C103 1.380(5) . ?
C103 C104 1.387(5) . ?
C103 H10B 0.9500 . ?
C104 C105 1.394(5) . ?
C104 H10C 0.9500 . ?
C105 C106 1.392(5) . ?
C105 H10D 0.9500 . ?
C106 C107 1.510(4) . ?
C108 C109 1.387(5) . ?
C108 C113 1.403(5) . ?
C109 C110 1.401(5) . ?
C109 H10E 0.9500 . ?
C110 C111 1.377(6) . ?
C110 H11B 0.9500 . ?
C111 C112 1.394(6) . ?
C111 H11C 0.9500 . ?
C112 C113 1.394(5) . ?
C112 H11D 0.9500 . ?
C113 C114 1.506(5) . ?
C114 H11E 0.9900 . ?
C114 H11F 0.9900 . ?
C115 H11G 0.9800 . ?
C115 H11H 0.9800 . ?
C115 H11I 0.9800 . ?
C116 C117 1.525(5) . ?
C116 H11J 0.9900 . ?
C116 H11K 0.9900 . ?
C117 H11L 0.9900 . ?
C117 H11M 0.9900 . ?
C118 H11N 0.9800 . ?
C118 H11O 0.9800 . ?
C118 H11P 0.9800 . ?
C119 C120 1.521(4) . ?
C119 H11Q 0.9900 . ?
C119 H11R 0.9900 . ?
C120 H12B 0.9900 . ?
C120 H12C 0.9900 . ?
C121 H12D 0.9800 . ?
C121 H12E 0.9800 . ?
C121 H12F 0.9800 . ?
C122 C123 1.508(5) . ?
C122 H12G 0.9900 . ?
C122 H12H 0.9900 . ?
C123 C124 1.401(5) . ?
C123 C128 1.413(6) . ?
C124 C125 1.386(6) . ?
C124 H12I 0.9500 . ?
C125 C126 1.395(7) . ?
C125 H12J 0.9500 . ?
C126 C127 1.378(6) . ?
C126 H12K 0.9500 . ?
C127 C128 1.401(5) . ?
C127 H12L 0.9500 . ?
C57 C58 1.514(4) . ?
C58 C59 1.383(4) . ?
C59 C60 1.389(5) . ?
C59 H59A 0.9500 . ?
C60 C61 1.401(5) . ?
C60 H60A 0.9500 . ?
C61 C62 1.392(5) . ?
C61 H61A 0.9500 . ?
C62 C63 1.511(4) . ?
C63 N15 1.288(8) . ?
C63 N15' 1.36(2) . ?
N15 C64 1.436(8) . ?
N16 C72 1.461(7) . ?
N16 C71 1.462(6) . ?
N16 C70 1.479(6) . ?
N17 C75 1.435(7) . ?
N17 C74 1.481(6) . ?
N17 C73 1.492(6) . ?
C64 C65 1.388(7) . ?
C64 C69 1.393(7) . ?
C65 C66 1.394(7) . ?
C65 H65A 0.9500 . ?
C66 C67 1.401(8) . ?
C66 H66A 0.9500 . ?
C67 C68 1.399(8) . ?
C67 H67A 0.9500 . ?
C68 C69 1.376(7) . ?
C68 H68A 0.9500 . ?
C69 C70 1.513(7) . ?
C70 H70A 0.9900 . ?
C70 H70B 0.9900 . ?
C71 H71A 0.9800 . ?
C71 H71B 0.9800 . ?
C71 H71C 0.9800 . ?
C72 C73 1.533(7) . ?
C72 H72A 0.9900 . ?
C72 H72B 0.9900 . ?
C73 H73A 0.9900 . ?
C73 H73B 0.9900 . ?
C74 H74A 0.9800 . ?
C74 H74B 0.9800 . ?
C74 H74C 0.9800 . ?
C75 C76 1.513(5) . ?
C75 H75A 0.9900 . ?
C75 H75B 0.9900 . ?
C76 H76A 0.9900 . ?
C76 H76B 0.9900 . ?
N15' C64' 1.47(3) . ?
N16' C72' 1.44(2) . ?
N16' C70' 1.49(2) . ?
N16' C71' 1.504(19) . ?
N17' C73' 1.48(2) . ?
N17' C74' 1.48(2) . ?
N17' C75' 1.663(18) . ?
C64' C69' 1.36(2) . ?
C64' C65' 1.40(2) . ?
C65' C66' 1.419(19) . ?
C65' H65B 0.9500 . ?
C66' C67' 1.44(2) . ?
C66' H66B 0.9500 . ?
C67' C68' 1.39(3) . ?
C67' H67B 0.9500 . ?
C68' C69' 1.37(2) . ?
C68' H68B 0.9500 . ?
C69' C70' 1.46(2) . ?
C70' H70C 0.9900 . ?
C70' H70D 0.9900 . ?
C71' H71D 0.9800 . ?
C71' H71E 0.9800 . ?
C71' H71F 0.9800 . ?
C72' C73' 1.56(2) . ?
C72' H72C 0.9900 . ?
C72' H72D 0.9900 . ?
C73' H73C 0.9900 . ?
C73' H73D 0.9900 . ?
C74' H74D 0.9800 . ?
C74' H74E 0.9800 . ?
C74' H74F 0.9800 . ?
C75' C76' 1.513(5) . ?
C75' H75C 0.9900 . ?
C75' H75D 0.9900 . ?
C76' H76C 0.9900 . ?
C76' H76D 0.9900 . ?
C77 H77A 0.9800 . ?
C77 H77B 0.9800 . ?
C77 H77C 0.9800 . ?
C78 C79 1.517(5) . ?
C78 H78A 0.9900 . ?
C78 H78B 0.9900 . ?
C79 C80 1.388(5) . ?
C79 C84 1.406(5) . ?
C80 C81 1.392(6) . ?
C80 H80A 0.9500 . ?
C81 C82 1.373(7) . ?
C81 H81A 0.9500 . ?
C82 C83 1.402(6) . ?
C82 H82A 0.9500 . ?
C83 C84 1.405(5) . ?
C83 H83A 0.9500 . ?
C85 F1 1.316(8) . ?
C85 F3 1.338(8) . ?
C85 F2 1.362(8) . ?
C85 S1 1.837(7) . ?
S1 O9 1.445(6) . ?
S1 O11 1.449(6) . ?
S1 O10 1.451(6) . ?
C85' F3' 1.315(8) . ?
C85' F1' 1.316(8) . ?
C85' F2' 1.334(8) . ?
C85' S1' 1.821(8) . ?
S1' O10' 1.442(7) . ?
S1' O11' 1.451(7) . ?
S1' O9' 1.453(7) . ?
C85" F3" 1.315(8) . ?
C85" F2" 1.317(8) . ?
C85" F1" 1.348(8) . ?
C85" S1" 1.839(7) . ?
S1" O9" 1.427(7) . ?
S1" O11" 1.437(7) . ?
S1" O10" 1.442(7) . ?
N25 C87 1.165(14) . ?
C87 C88 1.426(13) . ?
C88 H88A 0.9800 . ?
C88 H88B 0.9800 . ?
C88 H88C 0.9800 . ?
N25' C87' 1.14(2) . ?
C87' C88' 1.425(19) . ?
C88' H88D 0.9800 . ?
C88' H88E 0.9800 . ?
C88' H88F 0.9800 . ?
N26 C89 1.070(10) . ?
C89 C90 1.462(11) . ?
C90 H90A 0.9800 . ?
C90 H90B 0.9800 . ?
C90 H90C 0.9800 . ?
N26' C89' 1.14(2) . ?
C89' C90' 1.53(2) . ?
C90' H90D 0.9800 . ?
C90' H90E 0.9800 . ?
C90' H90F 0.9800 . ?
C86 F5 1.332(12) . ?
C86 F4 1.372(12) . ?
C86 F6 1.450(11) . ?
C86 S2 1.732(6) . ?
S2 O13 1.353(13) . ?
S2 O14 1.450(13) . ?
S2 O12 1.518(15) . ?
C86' F6' 1.206(12) . ?
C86' F4' 1.394(12) . ?
C86' F5' 1.503(11) . ?
C86' S2' 1.657(9) . ?
S2' O12' 1.434(9) . ?
S2' O14' 1.459(11) . ?
S2' O13' 1.555(11) . ?
C86" F5" 1.279(9) . ?
C86" F6" 1.372(9) . ?
C86" F4" 1.413(9) . ?
C86" S2" 1.732(6) . ?
S2" O14" 1.386(8) . ?
S2" O12" 1.461(9) . ?
S2" O13" 1.538(8) . ?
C86* F4* 1.273(15) . ?
C86* F6* 1.432(16) . ?
C86* F5* 1.459(17) . ?
C86* S2* 1.657(9) . ?
S2* O13* 1.359(15) . ?
S2* O14* 1.505(15) . ?
S2* O12* 1.521(16) . ?

loop_
_geom_torsion_atom_site_label_1
_geom_torsion_atom_site_label_2
_geom_torsion_atom_site_label_3
_geom_torsion_atom_site_label_4
_geom_torsion
_geom_torsion_site_symmetry_1
_geom_torsion_site_symmetry_2
_geom_torsion_site_symmetry_3
_geom_torsion_site_symmetry_4
_geom_torsion_publ_flag
C28 N1 C1 O1 -3.2(5) . . . . ?
Cu1 N1 C1 O1 -173.8(3) . . . . ?
C28 N1 C1 C2 178.8(2) . . . . ?
Cu1 N1 C1 C2 8.3(3) . . . . ?
C6 N2 C2 C3 1.8(4) . . . . ?
Cu1 N2 C2 C3 -168.6(2) . . . . ?
C6 N2 C2 C1 177.5(3) . . . . ?
Cu1 N2 C2 C1 7.2(3) . . . . ?
O1 C1 C2 N2 171.7(3) . . . . ?
N1 C1 C2 N2 -10.1(4) . . . . ?
O1 C1 C2 C3 -12.8(5) . . . . ?
N1 C1 C2 C3 165.4(3) . . . . ?
N2 C2 C3 C4 -0.6(5) . . . . ?
C1 C2 C3 C4 -175.8(3) . . . . ?
C2 C3 C4 C5 -0.5(5) . . . . ?
C3 C4 C5 C6 0.4(5) . . . . ?
C2 N2 C6 C5 -1.8(5) . . . . ?
Cu1 N2 C6 C5 168.3(2) . . . . ?
C2 N2 C6 C7 -177.2(3) . . . . ?
Cu1 N2 C6 C7 -7.1(3) . . . . ?
C4 C5 C6 N2 0.7(5) . . . . ?
C4 C5 C6 C7 174.9(3) . . . . ?
Cu1 O2 C7 N3 154.6(2) . . . . ?
Cu1 O2 C7 C6 -25.2(3) . . . . ?
C8 N3 C7 O2 -171.2(3) . . . . ?
Cu3 N3 C7 O2 -10.9(4) . . . . ?
C8 N3 C7 C6 8.5(5) . . . . ?
Cu3 N3 C7 C6 168.9(2) . . . . ?
N2 C6 C7 O2 21.4(4) . . . . ?
C5 C6 C7 O2 -153.3(3) . . . . ?
N2 C6 C7 N3 -158.3(3) . . . . ?
C5 C6 C7 N3 27.0(5) . . . . ?
C7 N3 C8 C9 -103.8(4) . . . . ?
Cu3 N3 C8 C9 97.5(3) . . . . ?
C7 N3 C8 C13 82.6(4) . . . . ?
Cu3 N3 C8 C13 -76.0(3) . . . . ?
C13 C8 C9 C10 0.2(5) . . . . ?
N3 C8 C9 C10 -173.2(3) . . . . ?
C8 C9 C10 C11 -0.2(5) . . . . ?
C9 C10 C11 C12 -0.1(5) . . . . ?
C10 C11 C12 C13 0.4(5) . . . . ?
C9 C8 C13 C12 0.1(5) . . . . ?
N3 C8 C13 C12 173.6(3) . . . . ?
C9 C8 C13 C14 -177.1(3) . . . . ?
N3 C8 C13 C14 -3.6(4) . . . . ?
C11 C12 C13 C8 -0.4(5) . . . . ?
C11 C12 C13 C14 176.8(3) . . . . ?
C16 N4 C14 C13 169.9(3) . . . . ?
C15 N4 C14 C13 -69.0(4) . . . . ?
C8 C13 C14 N4 -66.6(4) . . . . ?
C12 C13 C14 N4 116.2(3) . . . . ?
C15 N4 C16 C17 163.0(3) . . . . ?
C14 N4 C16 C17 -75.9(4) . . . . ?
C18 N5 C17 C16 -62.3(3) . . . . ?
C19 N5 C17 C16 178.1(3) . . . . ?
Cu1 N5 C17 C16 69.7(3) . . . . ?
N4 C16 C17 N5 -98.6(4) . . . . ?
C18 N5 C19 C20 69.7(3) . . . . ?
C17 N5 C19 C20 -170.9(2) . . . . ?
Cu1 N5 C19 C20 -46.7(2) . . . . ?
C21 N6 C20 C19 86.7(3) . . . . ?
C22 N6 C20 C19 -153.4(2) . . . . ?
Cu1 N6 C20 C19 -33.8(3) . . . . ?
N5 C19 C20 N6 59.2(3) . . . . ?
C21 N6 C22 C23 177.7(2) . . . . ?
C20 N6 C22 C23 57.1(3) . . . . ?
Cu1 N6 C22 C23 -62.8(3) . . . . ?
N6 C22 C23 C24 -119.7(3) . . . . ?
N6 C22 C23 C28 61.5(4) . . . . ?
C28 C23 C24 C25 1.2(5) . . . . ?
C22 C23 C24 C25 -177.5(3) . . . . ?
C23 C24 C25 C26 -2.1(5) . . . . ?
C24 C25 C26 C27 1.5(5) . . . . ?
C25 C26 C27 C28 -0.1(5) . . . . ?
C1 N1 C28 C27 -30.2(4) . . . . ?
Cu1 N1 C28 C27 139.7(2) . . . . ?
C1 N1 C28 C23 153.4(3) . . . . ?
Cu1 N1 C28 C23 -36.7(3) . . . . ?
C26 C27 C28 N1 -177.2(3) . . . . ?
C26 C27 C28 C23 -0.7(4) . . . . ?
C24 C23 C28 N1 176.8(3) . . . . ?
C22 C23 C28 N1 -4.4(4) . . . . ?
C24 C23 C28 C27 0.2(4) . . . . ?
C22 C23 C28 C27 178.9(3) . . . . ?
C56 N7 C29 O3 -0.5(5) . . . . ?
Cu2 N7 C29 O3 172.6(3) . . . . ?
C56 N7 C29 C30 177.3(3) . . . . ?
Cu2 N7 C29 C30 -9.6(3) . . . . ?
C34 N8 C30 C31 0.3(4) . . . . ?
Cu2 N8 C30 C31 169.7(2) . . . . ?
C34 N8 C30 C29 -176.1(3) . . . . ?
Cu2 N8 C30 C29 -6.7(3) . . . . ?
O3 C29 C30 N8 -171.3(3) . . . . ?
N7 C29 C30 N8 10.6(4) . . . . ?
O3 C29 C30 C31 12.5(5) . . . . ?
N7 C29 C30 C31 -165.6(3) . . . . ?
N8 C30 C31 C32 -2.1(4) . . . . ?
C29 C30 C31 C32 173.8(3) . . . . ?
C30 C31 C32 C33 2.2(4) . . . . ?
C31 C32 C33 C34 -0.5(4) . . . . ?
C30 N8 C34 C33 1.5(4) . . . . ?
Cu2 N8 C34 C33 -167.7(2) . . . . ?
C30 N8 C34 C35 175.6(3) . . . . ?
Cu2 N8 C34 C35 6.4(3) . . . . ?
C32 C33 C34 N8 -1.4(4) . . . . ?
C32 C33 C34 C35 -174.0(3) . . . . ?
Cu2 O4 C35 N9 -159.5(2) . . . . ?
Cu2 O4 C35 C34 20.9(3) . . . . ?
C36 N9 C35 O4 170.3(3) . . . . ?
Cu3 N9 C35 O4 10.3(4) . . . . ?
C36 N9 C35 C34 -10.1(5) . . . . ?
Cu3 N9 C35 C34 -170.1(2) . . . . ?
N8 C34 C35 O4 -18.0(3) . . . . ?
C33 C34 C35 O4 155.3(3) . . . . ?
N8 C34 C35 N9 162.4(3) . . . . ?
C33 C34 C35 N9 -24.3(5) . . . . ?
C35 N9 C36 C37 107.0(4) . . . . ?
Cu3 N9 C36 C37 -95.3(3) . . . . ?
C35 N9 C36 C41 -79.0(4) . . . . ?
Cu3 N9 C36 C41 78.7(3) . . . . ?
C41 C36 C37 C38 1.0(5) . . . . ?
N9 C36 C37 C38 175.0(3) . . . . ?
C36 C37 C38 C39 -0.5(5) . . . . ?
C37 C38 C39 C40 0.3(6) . . . . ?
C38 C39 C40 C41 -0.6(6) . . . . ?
C39 C40 C41 C36 1.1(5) . . . . ?
C39 C40 C41 C42 -176.5(3) . . . . ?
C37 C36 C41 C40 -1.3(5) . . . . ?
N9 C36 C41 C40 -175.3(3) . . . . ?
C37 C36 C41 C42 176.3(3) . . . . ?
N9 C36 C41 C42 2.3(4) . . . . ?
C43 N10 C42 C41 69.8(4) . . . . ?
C44 N10 C42 C41 -168.9(3) . . . . ?
C40 C41 C42 N10 -114.8(4) . . . . ?
C36 C41 C42 N10 67.7(4) . . . . ?
C43 N10 C44 C45 -162.6(3) . . . . ?
C42 N10 C44 C45 76.4(3) . . . . ?
C46 N11 C45 C44 60.4(3) . . . . ?
C47 N11 C45 C44 179.7(3) . . . . ?
Cu2 N11 C45 C44 -71.9(3) . . . . ?
N10 C44 C45 N11 99.7(3) . . . . ?
C46 N11 C47 C48 -73.1(3) . . . . ?
C45 N11 C47 C48 167.1(3) . . . . ?
Cu2 N11 C47 C48 44.3(3) . . . . ?
C49 N12 C48 C47 -83.7(3) . . . . ?
C50 N12 C48 C47 156.2(3) . . . . ?
Cu2 N12 C48 C47 37.8(3) . . . . ?
N11 C47 C48 N12 -60.1(3) . . . . ?
C49 N12 C50 C51 -175.9(3) . . . . ?
C48 N12 C50 C51 -54.5(3) . . . . ?
Cu2 N12 C50 C51 64.4(3) . . . . ?
N12 C50 C51 C52 121.8(3) . . . . ?
N12 C50 C51 C56 -60.6(4) . . . . ?
C56 C51 C52 C53 -1.6(5) . . . . ?
C50 C51 C52 C53 176.0(3) . . . . ?
C51 C52 C53 C54 3.1(6) . . . . ?
C52 C53 C54 C55 -2.0(6) . . . . ?
C53 C54 C55 C56 -0.5(5) . . . . ?
C54 C55 C56 N7 179.3(3) . . . . ?
C54 C55 C56 C51 2.0(5) . . . . ?
C29 N7 C56 C55 28.4(5) . . . . ?
Cu2 N7 C56 C55 -144.1(3) . . . . ?
C29 N7 C56 C51 -154.2(3) . . . . ?
Cu2 N7 C56 C51 33.3(4) . . . . ?
C52 C51 C56 C55 -0.9(5) . . . . ?
C50 C51 C56 C55 -178.5(3) . . . . ?
C52 C51 C56 N7 -178.4(3) . . . . ?
C50 C51 C56 N7 4.0(4) . . . . ?
C128 N19 C101 O7 0.8(5) . . . . ?
Cu6 N19 C101 O7 170.0(3) . . . . ?
C128 N19 C101 C102 179.3(3) . . . . ?
Cu6 N19 C101 C102 -11.5(3) . . . . ?
C106 N20 C102 C103 -0.3(4) . . . . ?
Cu6 N20 C102 C103 170.4(2) . . . . ?
C106 N20 C102 C101 -177.4(2) . . . . ?
Cu6 N20 C102 C101 -6.7(3) . . . . ?
O7 C101 C102 N20 -169.4(3) . . . . ?
N19 C101 C102 N20 11.9(4) . . . . ?
O7 C101 C102 C103 13.7(5) . . . . ?
N19 C101 C102 C103 -165.0(3) . . . . ?
N20 C102 C103 C104 -1.7(5) . . . . ?
C101 C102 C103 C104 175.0(3) . . . . ?
C102 C103 C104 C105 2.3(5) . . . . ?
C103 C104 C105 C106 -0.9(5) . . . . ?
C102 N20 C106 C105 1.7(4) . . . . ?
Cu6 N20 C106 C105 -168.7(2) . . . . ?
C102 N20 C106 C107 177.9(2) . . . . ?
Cu6 N20 C106 C107 7.5(3) . . . . ?
C104 C105 C106 N20 -1.1(5) . . . . ?
C104 C105 C106 C107 -176.3(3) . . . . ?
Cu6 O8 C107 N21 -155.7(2) . . . . ?
Cu6 O8 C107 C106 24.3(3) . . . . ?
C108 N21 C107 O8 168.7(3) . . . . ?
Cu7 N21 C107 O8 10.9(3) . . . . ?
C108 N21 C107 C106 -11.3(5) . . . . ?
Cu7 N21 C107 C106 -169.1(2) . . . . ?
N20 C106 C107 O8 -21.0(3) . . . . ?
C105 C106 C107 O8 154.6(3) . . . . ?
N20 C106 C107 N21 159.0(3) . . . . ?
C105 C106 C107 N21 -25.4(5) . . . . ?
C107 N21 C108 C109 107.8(4) . . . . ?
Cu7 N21 C108 C109 -96.2(3) . . . . ?
C107 N21 C108 C113 -79.3(4) . . . . ?
Cu7 N21 C108 C113 76.6(3) . . . . ?
C113 C108 C109 C110 1.9(6) . . . . ?
N21 C108 C109 C110 174.5(3) . . . . ?
C108 C109 C110 C111 -0.6(7) . . . . ?
C109 C110 C111 C112 -0.3(7) . . . . ?
C110 C111 C112 C113 -0.2(7) . . . . ?
C111 C112 C113 C108 1.4(5) . . . . ?
C111 C112 C113 C114 -176.8(4) . . . . ?
C109 C108 C113 C112 -2.3(5) . . . . ?
N21 C108 C113 C112 -175.1(3) . . . . ?
C109 C108 C113 C114 175.9(3) . . . . ?
N21 C108 C113 C114 3.1(4) . . . . ?
C115 N22 C114 C113 67.7(3) . . . . ?
C116 N22 C114 C113 -171.3(3) . . . . ?
C112 C113 C114 N22 -114.9(3) . . . . ?
C108 C113 C114 N22 66.9(4) . . . . ?
C115 N22 C116 C117 -164.0(3) . . . . ?
C114 N22 C116 C117 75.4(3) . . . . ?
C119 N23 C117 C116 -176.7(3) . . . . ?
C118 N23 C117 C116 64.5(4) . . . . ?
Cu6 N23 C117 C116 -68.0(3) . . . . ?
N22 C116 C117 N23 99.5(3) . . . . ?
C118 N23 C119 C120 -71.1(3) . . . . ?
C117 N23 C119 C120 170.2(2) . . . . ?
Cu6 N23 C119 C120 47.7(3) . . . . ?
C121 N24 C120 C119 -86.8(3) . . . . ?
C122 N24 C120 C119 153.6(3) . . . . ?
Cu6 N24 C120 C119 33.9(3) . . . . ?
N23 C119 C120 N24 -59.8(3) . . . . ?
C121 N24 C122 C123 -177.3(3) . . . . ?
C120 N24 C122 C123 -57.5(4) . . . . ?
Cu6 N24 C122 C123 62.7(3) . . . . ?
N24 C122 C123 C124 121.0(3) . . . . ?
N24 C122 C123 C128 -61.1(4) . . . . ?
C128 C123 C124 C125 -0.1(5) . . . . ?
C122 C123 C124 C125 177.9(3) . . . . ?
C123 C124 C125 C126 0.8(6) . . . . ?
C124 C125 C126 C127 -0.5(6) . . . . ?
C125 C126 C127 C128 -0.5(6) . . . . ?
C126 C127 C128 N19 178.4(3) . . . . ?
C126 C127 C128 C123 1.2(5) . . . . ?
C101 N19 C128 C127 27.9(5) . . . . ?
Cu6 N19 C128 C127 -140.5(3) . . . . ?
C101 N19 C128 C123 -154.9(3) . . . . ?
Cu6 N19 C128 C123 36.8(4) . . . . ?
C124 C123 C128 C127 -0.9(5) . . . . ?
C122 C123 C128 C127 -178.8(3) . . . . ?
C124 C123 C128 N19 -178.3(3) . . . . ?
C122 C123 C128 N19 3.8(4) . . . . ?
C84 N13 C57 O5 -2.2(5) . . . . ?
Cu4 N13 C57 O5 -173.4(2) . . . . ?
C84 N13 C57 C58 -180.0(3) . . . . ?
Cu4 N13 C57 C58 8.9(3) . . . . ?
C62 N14 C58 C59 -0.5(4) . . . . ?
Cu4 N14 C58 C59 -170.1(2) . . . . ?
C62 N14 C58 C57 177.5(2) . . . . ?
Cu4 N14 C58 C57 8.0(3) . . . . ?
O5 C57 C58 N14 171.1(2) . . . . ?
N13 C57 C58 N14 -10.8(3) . . . . ?
O5 C57 C58 C59 -11.0(4) . . . . ?
N13 C57 C58 C59 167.1(3) . . . . ?
N14 C58 C59 C60 1.8(4) . . . . ?
C57 C58 C59 C60 -176.0(3) . . . . ?
C58 C59 C60 C61 -1.8(5) . . . . ?
C59 C60 C61 C62 0.6(5) . . . . ?
C58 N14 C62 C61 -0.8(4) . . . . ?
Cu4 N14 C62 C61 168.6(2) . . . . ?
C58 N14 C62 C63 -176.0(3) . . . . ?
Cu4 N14 C62 C63 -6.6(3) . . . . ?
C60 C61 C62 N14 0.8(5) . . . . ?
C60 C61 C62 C63 174.8(3) . . . . ?
Cu4 O6 C63 N15 153.6(3) . . . . ?
Cu4 O6 C63 N15' 171.1(10) . . . . ?
Cu4 O6 C63 C62 -24.2(3) . . . . ?
N14 C62 C63 O6 20.5(4) . . . . ?
C61 C62 C63 O6 -154.0(3) . . . . ?
N14 C62 C63 N15 -157.2(4) . . . . ?
C61 C62 C63 N15 28.4(6) . . . . ?
N14 C62 C63 N15' -174.6(10) . . . . ?
C61 C62 C63 N15' 11.0(11) . . . . ?
O6 C63 N15 C64 -165.8(4) . . . . ?
C62 C63 N15 C64 11.7(7) . . . . ?
O6 C63 N15 Cu5 -0.5(5) . . . . ?
C62 C63 N15 Cu5 177.1(3) . . . . ?
C63 N15 C64 C65 -109.0(5) . . . . ?
Cu5 N15 C64 C65 86.3(5) . . . . ?
C63 N15 C64 C69 76.9(6) . . . . ?
Cu5 N15 C64 C69 -87.8(5) . . . . ?
C69 C64 C65 C66 -2.0(7) . . . . ?
N15 C64 C65 C66 -176.0(5) . . . . ?
C64 C65 C66 C67 -0.2(7) . . . . ?
C65 C66 C67 C68 1.8(7) . . . . ?
C66 C67 C68 C69 -1.2(7) . . . . ?
C67 C68 C69 C64 -1.0(7) . . . . ?
C67 C68 C69 C70 175.0(4) . . . . ?
C65 C64 C69 C68 2.6(7) . . . . ?
N15 C64 C69 C68 176.6(5) . . . . ?
C65 C64 C69 C70 -173.4(4) . . . . ?
N15 C64 C69 C70 0.6(7) . . . . ?
C72 N16 C70 C69 172.4(4) . . . . ?
C71 N16 C70 C69 -66.3(5) . . . . ?
C68 C69 C70 N16 113.9(5) . . . . ?
C64 C69 C70 N16 -70.1(5) . . . . ?
C71 N16 C72 C73 162.3(4) . . . . ?
C70 N16 C72 C73 -75.9(5) . . . . ?
C75 N17 C73 C72 174.6(4) . . . . ?
C74 N17 C73 C72 -66.6(5) . . . . ?
Cu4 N17 C73 C72 66.5(5) . . . . ?
N16 C72 C73 N17 -97.8(5) . . . . ?
C74 N17 C75 C76 69.4(5) . . . . ?
C73 N17 C75 C76 -172.2(3) . . . . ?
Cu4 N17 C75 C76 -51.4(3) . . . . ?
C77 N18 C76 C75 87.7(3) . . . . ?
C78 N18 C76 C75 -153.0(3) . . . . ?
Cu4 N18 C76 C75 -33.3(3) . . . . ?
N17 C75 C76 N18 61.9(4) . . . . ?
O6 C63 N15' C64' -173.2(13) . . . . ?
C62 C63 N15' C64' 23(2) . . . . ?
O6 C63 N15' Cu5 -24.9(14) . . . . ?
C62 C63 N15' Cu5 171.4(4) . . . . ?
C63 N15' C64' C69' 66(2) . . . . ?
Cu5 N15' C64' C69' -77.8(18) . . . . ?
C63 N15' C64' C65' -118.1(18) . . . . ?
Cu5 N15' C64' C65' 98.2(16) . . . . ?
C69' C64' C65' C66' -2(2) . . . . ?
N15' C64' C65' C66' -177.4(14) . . . . ?
C64' C65' C66' C67' 5.0(19) . . . . ?
C65' C66' C67' C68' -10(2) . . . . ?
C66' C67' C68' C69' 10(2) . . . . ?
C65' C64' C69' C68' 2(2) . . . . ?
N15' C64' C69' C68' 177.7(15) . . . . ?
C65' C64' C69' C70' -175.1(13) . . . . ?
N15' C64' C69' C70' 1(2) . . . . ?
C67' C68' C69' C64' -6(2) . . . . ?
C67' C68' C69' C70' 171.5(13) . . . . ?
C64' C69' C70' N16' -66.9(18) . . . . ?
C68' C69' C70' N16' 115.9(14) . . . . ?
C72' N16' C70' C69' 169.0(13) . . . . ?
C71' N16' C70' C69' -68.2(15) . . . . ?
C70' N16' C72' C73' -79.7(16) . . . . ?
C71' N16' C72' C73' 159.1(12) . . . . ?
C74' N17' C73' C72' -60.3(18) . . . . ?
C75' N17' C73' C72' 178.9(13) . . . . ?
Cu4 N17' C73' C72' 70.9(18) . . . . ?
N16' C72' C73' N17' -100.0(17) . . . . ?
C73' N17' C75' C76' -161.8(10) . . . . ?
C74' N17' C75' C76' 75.9(12) . . . . ?
Cu4 N17' C75' C76' -38.0(8) . . . . ?
C77 N18 C76' C75' 87.7(3) . . . . ?
C78 N18 C76' C75' -153.0(3) . . . . ?
Cu4 N18 C76' C75' -33.3(3) . . . . ?
N17' C75' C76' N18 52.6(8) . . . . ?
C77 N18 C78 C79 177.8(3) . . . . ?
C76 N18 C78 C79 57.9(4) . . . . ?
C76' N18 C78 C79 57.9(4) . . . . ?
Cu4 N18 C78 C79 -62.0(3) . . . . ?
N18 C78 C79 C80 -119.8(3) . . . . ?
N18 C78 C79 C84 61.8(4) . . . . ?
C84 C79 C80 C81 -0.1(5) . . . . ?
C78 C79 C80 C81 -178.5(3) . . . . ?
C79 C80 C81 C82 -0.3(6) . . . . ?
C80 C81 C82 C83 -0.3(6) . . . . ?
C81 C82 C83 C84 1.2(5) . . . . ?
C82 C83 C84 C79 -1.5(5) . . . . ?
C82 C83 C84 N13 -177.8(3) . . . . ?
C80 C79 C84 C83 1.0(5) . . . . ?
C78 C79 C84 C83 179.3(3) . . . . ?
C80 C79 C84 N13 177.4(3) . . . . ?
C78 C79 C84 N13 -4.2(4) . . . . ?
C57 N13 C84 C83 -32.4(4) . . . . ?
Cu4 N13 C84 C83 138.3(3) . . . . ?
C57 N13 C84 C79 151.3(3) . . . . ?
Cu4 N13 C84 C79 -38.1(4) . . . . ?
F1 C85 S1 O9 -64.6(7) . . . . ?
F3 C85 S1 O9 58.9(7) . . . . ?
F2 C85 S1 O9 176.4(6) . . . . ?
F1 C85 S1 O11 56.7(7) . . . . ?
F3 C85 S1 O11 -179.8(7) . . . . ?
F2 C85 S1 O11 -62.3(7) . . . . ?
F1 C85 S1 O10 176.6(6) . . . . ?
F3 C85 S1 O10 -59.9(7) . . . . ?
F2 C85 S1 O10 57.6(7) . . . . ?
F3' C85' S1' O10' 174.2(8) . . . . ?
F1' C85' S1' O10' 54.2(9) . . . . ?
F2' C85' S1' O10' -66.9(8) . . . . ?
F3' C85' S1' O11' -66.1(8) . . . . ?
F1' C85' S1' O11' 173.9(7) . . . . ?
F2' C85' S1' O11' 52.8(8) . . . . ?
F3' C85' S1' O9' 53.8(8) . . . . ?
F1' C85' S1' O9' -66.2(8) . . . . ?
F2' C85' S1' O9' 172.7(7) . . . . ?
F3" C85" S1" O9" -178.5(8) . . . . ?
F2" C85" S1" O9" -54.8(9) . . . . ?
F1" C85" S1" O9" 61.6(8) . . . . ?
F3" C85" S1" O11" 61.7(8) . . . . ?
F2" C85" S1" O11" -174.6(8) . . . . ?
F1" C85" S1" O11" -58.2(8) . . . . ?
F3" C85" S1" O10" -56.5(9) . . . . ?
F2" C85" S1" O10" 67.2(8) . . . . ?
F1" C85" S1" O10" -176.4(7) . . . . ?
F5 C86 S2 O13 52.5(11) . . . . ?
F4 C86 S2 O13 -73.0(12) . . . . ?
F6 C86 S2 O13 176.1(10) . . . . ?
F5 C86 S2 O14 -166.6(10) . . . . ?
F4 C86 S2 O14 67.8(11) . . . . ?
F6 C86 S2 O14 -43.0(9) . . . . ?
F5 C86 S2 O12 -63.5(9) . . . . ?
F4 C86 S2 O12 171.0(10) . . . . ?
F6 C86 S2 O12 60.2(9) . . . . ?
F6' C86' S2' O12' -70.1(9) . . . . ?
F4' C86' S2' O12' 62.1(9) . . . . ?
F5' C86' S2' O12' 160.7(7) . . . . ?
F6' C86' S2' O14' 50.7(10) . . . . ?
F4' C86' S2' O14' -177.2(9) . . . . ?
F5' C86' S2' O14' -78.6(8) . . . . ?
F6' C86' S2' O13' 168.7(9) . . . . ?
F4' C86' S2' O13' -59.1(9) . . . . ?
F5' C86' S2' O13' 39.4(8) . . . . ?
F5" C86" S2" O14" -179.0(6) . . . . ?
F6" C86" S2" O14" -55.8(7) . . . . ?
F4" C86" S2" O14" 58.7(6) . . . . ?
F5" C86" S2" O12" -54.4(7) . . . . ?
F6" C86" S2" O12" 68.8(7) . . . . ?
F4" C86" S2" O12" -176.7(6) . . . . ?
F5" C86" S2" O13" 63.7(7) . . . . ?
F6" C86" S2" O13" -173.1(6) . . . . ?
F4" C86" S2" O13" -58.6(7) . . . . ?
F4* C86* S2* O13* -166.9(15) . . . . ?
F6* C86* S2* O13* -34.1(15) . . . . ?
F5* C86* S2* O13* 74.3(13) . . . . ?
F4* C86* S2* O14* -41.8(15) . . . . ?
F6* C86* S2* O14* 91.0(13) . . . . ?
F5* C86* S2* O14* -160.6(10) . . . . ?
F4* C86* S2* O12* 66.3(16) . . . . ?
F6* C86* S2* O12* -160.9(14) . . . . ?
F5* C86* S2* O12* -52.5(13) . . . . ?
